data_4089009
loop_
_publ_author_name
'Wei, Jia'
'Shen, Zhongliang'
'Filatov, Alexander S.'
'Liu, Qian'
'Jordan, Richard F.'

_publ_section_title
;
 Self-Assembled Cage Structures and Ethylene Polymerization Behavior of
 Palladium Alkyl Complexes That Contain Phosphine-Bis(arenesulfonate)
 Ligands
;
_journal_issue 20
_journal_name_full Organometallics
_journal_page_first 3557
_journal_paper_doi 10.1021/acs.organomet.6b00629
_journal_volume 35
_journal_year 2016
_chemical_formula_moiety 'C128 H148 Li4 N4 O24 P4 Pd4 S8'
_chemical_formula_sum 'C128 H148 Li4 N4 O24 P4 Pd4 S8'
_chemical_formula_weight 2960.22
_space_group_crystal_system monoclinic
_space_group_IT_number 14
_space_group_name_Hall '-P 2yn'
_space_group_name_H-M_alt 'P 1 21/n 1'
_atom_sites_solution_hydrogens geom
_audit_creation_method SHELXL-2014/7
_cell_angle_alpha 90
_cell_angle_beta 99.758(2)
_cell_angle_gamma 90
_cell_formula_units_Z 4
_cell_length_a 19.2325(5)
_cell_length_b 30.5438(8)
_cell_length_c 29.0647(9)
_cell_measurement_reflns_used 9943
_cell_measurement_temperature 100(2)
_cell_measurement_theta_max 50.47
_cell_measurement_theta_min 2.74
_cell_volume 16826.6(8)
_computing_cell_refinement 'SAINT V.8.27 (Bruker AXS Inc., 2012)'
_computing_data_collection 'APEX2 v.2014.9-0 (Bruker AXS Inc., 2014)'
_computing_data_reduction 'SAINT V.8.27 (Bruker AXS Inc., 2012)'
_computing_molecular_graphics
;
Ortep-3 for Windows: L. J. Farrugia, J. Appl. Cryst (1997), 30, 565

Mercury: visualization and analysis of crystal structures
C. F. Macrae, P. R. Edgington, P. McCabe, E. Pidcock, G. P. Shields, 
R. Taylor, M. Towler and J. van de Streek, J. Appl. Cryst., 39, 453-457, 2006 
;
_computing_publication_material 'APEX2 v.2014.9-0 (Bruker AXS Inc., 2014)'
_computing_structure_refinement 'SHELXL-2014/7 (Sheldrick, 2014)'
_computing_structure_solution 'SHELXT 2014/5 (Sheldrick, 2014)'
_diffrn_ambient_temperature 100(2)
_diffrn_detector_area_resol_mean 10.4167
_diffrn_measured_fraction_theta_full 0.987
_diffrn_measured_fraction_theta_max 0.987
_diffrn_measurement_device_type 'Bruker D8 Venture PHOTON 100 CMOS'
_diffrn_measurement_method 'omega and phi scans'
_diffrn_radiation_monochromator mirrors
_diffrn_radiation_source 'INCOATEC ImuS micro-focus source'
_diffrn_radiation_type CuK\a
_diffrn_radiation_wavelength 1.54178
_diffrn_reflns_av_R_equivalents 0.1568
_diffrn_reflns_av_unetI/netI 0.1945
_diffrn_reflns_Laue_measured_fraction_full 0.987
_diffrn_reflns_Laue_measured_fraction_max 0.987
_diffrn_reflns_limit_h_max 19
_diffrn_reflns_limit_h_min -19
_diffrn_reflns_limit_k_max 30
_diffrn_reflns_limit_k_min -30
_diffrn_reflns_limit_l_max 28
_diffrn_reflns_limit_l_min -27
_diffrn_reflns_number 53437
_diffrn_reflns_point_group_measured_fraction_full 0.987
_diffrn_reflns_point_group_measured_fraction_max 0.987
_diffrn_reflns_theta_full 50.538
_diffrn_reflns_theta_max 50.538
_diffrn_reflns_theta_min 2.114
_exptl_absorpt_coefficient_mu 5.127
_exptl_absorpt_correction_T_max 0.750
_exptl_absorpt_correction_T_min 0.536
_exptl_absorpt_correction_type multi-scan
_exptl_absorpt_process_details
;
SADABS (version 2012/4) as implemented in APEX2, version 2014.9-0, Bruker AXS
;
_exptl_crystal_colour colorless
_exptl_crystal_density_diffrn 1.169
_exptl_crystal_description plate
_exptl_crystal_F_000 6080
_exptl_crystal_size_max 0.280
_exptl_crystal_size_mid 0.100
_exptl_crystal_size_min 0.070
_refine_diff_density_max 0.869
_refine_diff_density_min -0.538
_refine_diff_density_rms 0.124
_refine_ls_extinction_method none
_refine_ls_goodness_of_fit_ref 1.064
_refine_ls_hydrogen_treatment constr
_refine_ls_matrix_type full
_refine_ls_number_parameters 1613
_refine_ls_number_reflns 17475
_refine_ls_number_restraints 1665
_refine_ls_restrained_S_all 1.034
_refine_ls_R_factor_all 0.1784
_refine_ls_R_factor_gt 0.0945
_refine_ls_shift/su_max 0.001
_refine_ls_shift/su_mean 0.000
_refine_ls_structure_factor_coef Fsqd
_refine_ls_weighting_details 'w=1/[\s^2^(Fo^2^)+(0.1209P)^2^+6.5951P] where P=(Fo^2^+2Fc^2^)/3'
_refine_ls_weighting_scheme calc
_refine_ls_wR_factor_gt 0.2144
_refine_ls_wR_factor_ref 0.2498
_reflns_Friedel_coverage 0.000
_reflns_number_gt 9039
_reflns_number_total 17475
_reflns_threshold_expression 'I > 2\s(I)'
_cod_data_source_file om6b00629_si_002.cif
_cod_data_source_block 5d_jiawei0038
_cod_original_sg_symbol_H-M 'P 21/n'
_cod_database_code 4089009
_shelx_shelxl_version_number 2014/7
_shelx_space_group_comment
;
The symmetry employed for this shelxl refinement is uniquely defined
by the following loop, which should always be used as a source of
symmetry information in preference to the above space-group names.
They are only intended as comments.
;
_shelx_estimated_absorpt_t_min 0.328
_shelx_estimated_absorpt_t_max 0.715

loop_
_space_group_symop_operation_xyz
'x, y, z'
'-x+1/2, y+1/2, -z+1/2'
'-x, -y, -z'
'x-1/2, -y-1/2, z-1/2'

loop_
_atom_site_label
_atom_site_type_symbol
_atom_site_fract_x
_atom_site_fract_y
_atom_site_fract_z
_atom_site_U_iso_or_equiv
_atom_site_adp_type
_atom_site_occupancy
_atom_site_site_symmetry_order
_atom_site_calc_flag
_atom_site_refinement_flags_posn
_atom_site_refinement_flags_adp
Pd1 Pd 0.62504(6) 0.69886(3) 0.61164(4) 0.0374(4) Uani 1 1 d . U
Pd2 Pd 0.56182(6) 0.51194(3) 0.62649(5) 0.0458(4) Uani 1 1 d . U
Pd3 Pd 1.10503(6) 0.55984(3) 0.78561(5) 0.0462(4) Uani 1 1 d . U
Pd4 Pd 0.93027(6) 0.59113(4) 0.92527(5) 0.0604(5) Uani 1 1 d . U
P1 P 0.7292(2) 0.71586(11) 0.59458(15) 0.0369(11) Uani 1 1 d . U
P2 P 0.5597(2) 0.48709(12) 0.69774(16) 0.0399(11) Uani 1 1 d . U
P3 P 1.0705(2) 0.50215(12) 0.74178(16) 0.0399(12) Uani 1 1 d . U
P4 P 0.8776(2) 0.65562(13) 0.92198(16) 0.0469(12) Uani 1 1 d . U
S1 S 0.68743(19) 0.75957(11) 0.69403(15) 0.0346(10) Uani 1 1 d . U
S2 S 0.8044(2) 0.61886(12) 0.64396(14) 0.0371(11) Uani 1 1 d . U
S3 S 0.6783(2) 0.43985(11) 0.63680(14) 0.0346(10) Uani 1 1 d . U
S4 S 0.6707(2) 0.57067(12) 0.74876(16) 0.0407(11) Uani 1 1 d . U
S5 S 1.0892(2) 0.60067(13) 0.68711(17) 0.0520(13) Uani 1 1 d . U
S6 S 0.8948(2) 0.51556(12) 0.75618(16) 0.0387(11) Uani 1 1 d . U
S7 S 0.7743(2) 0.56834(12) 0.92975(16) 0.0458(12) Uani 1 1 d . U
S8 S 0.8721(2) 0.65442(12) 0.80094(15) 0.0398(11) Uani 1 1 d . U
Li1 Li 0.7333(12) 0.6624(7) 0.7238(9) 0.035(4) Uani 1 1 d . U
Li2 Li 0.7559(12) 0.5261(7) 0.6777(9) 0.035(4) Uani 1 1 d . U
Li3 Li 0.9426(12) 0.6079(7) 0.7225(9) 0.039(4) Uani 1 1 d . U
Li4 Li 0.8078(13) 0.5615(7) 0.8261(10) 0.043(4) Uani 1 1 d . U
N1 N 0.5267(6) 0.6858(3) 0.6303(5) 0.044(3) Uani 1 1 d . U
N2 N 0.5688(8) 0.5338(4) 0.5585(5) 0.056(3) Uani 1 1 d . U
N3 N 1.1401(6) 0.6162(4) 0.8251(5) 0.052(3) Uani 1 1 d . U
N4 N 0.9786(7) 0.5298(4) 0.9318(6) 0.080(5) Uani 1 1 d . U
O1 O 0.6370(4) 0.7614(3) 0.6495(3) 0.032(2) Uani 1 1 d . U
O2 O 0.6819(4) 0.7175(3) 0.7178(3) 0.036(2) Uani 1 1 d . U
O3 O 0.6830(4) 0.7973(3) 0.7222(3) 0.038(3) Uani 1 1 d . U
O4 O 0.7606(4) 0.6493(3) 0.6639(3) 0.037(2) Uani 1 1 d . U
O5 O 0.8763(5) 0.6197(3) 0.6673(3) 0.039(2) Uani 1 1 d . U
O6 O 0.7745(5) 0.5750(3) 0.6384(3) 0.039(2) Uani 1 1 d . U
O7 O 0.7069(5) 0.4014(3) 0.6187(4) 0.047(3) Uani 1 1 d . U
O8 O 0.6055(5) 0.4488(3) 0.6137(3) 0.041(2) Uani 1 1 d . U
O9 O 0.7221(5) 0.4786(3) 0.6362(3) 0.039(2) Uani 1 1 d . U
O10 O 0.6789(4) 0.5433(3) 0.7095(3) 0.038(2) Uani 1 1 d . U
O11 O 0.6727(5) 0.6172(3) 0.7391(4) 0.046(3) Uani 1 1 d . U
O12 O 0.7163(5) 0.5578(3) 0.7923(4) 0.047(3) Uani 1 1 d . U
O13 O 1.1456(5) 0.5849(3) 0.7244(4) 0.059(3) Uani 1 1 d . U
O14 O 1.1178(5) 0.6248(3) 0.6518(4) 0.062(3) Uani 1 1 d . U
O15 O 1.0332(5) 0.6228(3) 0.7060(4) 0.047(3) Uani 1 1 d . U
O16 O 0.8752(5) 0.5253(3) 0.8011(4) 0.042(2) Uani 1 1 d . U
O17 O 0.8345(5) 0.5063(3) 0.7204(4) 0.049(3) Uani 1 1 d . U
O18 O 0.9435(4) 0.5474(3) 0.7413(3) 0.036(2) Uani 1 1 d . U
O19 O 0.8025(7) 0.5501(4) 0.8910(4) 0.087(4) Uani 1 1 d . U
O20 O 0.7192(6) 0.5430(3) 0.9409(4) 0.073(4) Uani 1 1 d . U
O21 O 0.8313(6) 0.5754(3) 0.9680(4) 0.081(3) Uani 1 1 d . U
O22 O 0.8137(5) 0.6748(3) 0.7697(4) 0.048(3) Uani 1 1 d . U
O23 O 0.8495(5) 0.6210(3) 0.8299(3) 0.043(3) Uani 1 1 d . U
O24 O 0.9273(5) 0.6413(3) 0.7764(4) 0.044(3) Uani 1 1 d . U
C1 C 0.6206(7) 0.6431(4) 0.5722(5) 0.044(4) Uani 1 1 d . U
H1A H 0.6486 0.6201 0.5901 0.066 Uiso 1 1 calc R U
H1B H 0.6397 0.6491 0.5436 0.066 Uiso 1 1 calc R U
H1C H 0.5715 0.6335 0.5640 0.066 Uiso 1 1 calc R U
C2 C 0.4675(8) 0.6816(5) 0.5989(7) 0.060(5) Uani 1 1 d . U
H2 H 0.4698 0.6834 0.5666 0.072 Uiso 1 1 calc R U
C3 C 0.4012(9) 0.6743(5) 0.6132(7) 0.067(5) Uani 1 1 d . U
H3 H 0.3593 0.6723 0.5907 0.080 Uiso 1 1 calc R U
C4 C 0.3984(9) 0.6702(5) 0.6576(7) 0.061(5) Uani 1 1 d . U
H4 H 0.3549 0.6642 0.6677 0.073 Uiso 1 1 calc R U
C5 C 0.4584(8) 0.6749(5) 0.6889(6) 0.052(4) Uani 1 1 d . U
H5 H 0.4563 0.6729 0.7213 0.062 Uiso 1 1 calc R U
C6 C 0.5213(8) 0.6823(4) 0.6755(6) 0.039(4) Uani 1 1 d . U
H6 H 0.5625 0.6850 0.6985 0.047 Uiso 1 1 calc R U
C7 C 0.7163(8) 0.7629(4) 0.5537(6) 0.041(4) Uani 1 1 d . U
C8 C 0.6514(9) 0.7647(5) 0.5257(6) 0.072(6) Uani 1 1 d . U
H8 H 0.6173 0.7426 0.5276 0.087 Uiso 1 1 calc R U
C9 C 0.6357(10) 0.7998(5) 0.4939(7) 0.082(6) Uani 1 1 d . U
H9 H 0.5920 0.8007 0.4731 0.098 Uiso 1 1 calc R U
C10 C 0.6840(9) 0.8322(5) 0.4935(6) 0.054(5) Uani 1 1 d . U
H10 H 0.6722 0.8574 0.4746 0.064 Uiso 1 1 calc R U
C11 C 0.7494(9) 0.8286(5) 0.5201(6) 0.063(5) Uani 1 1 d . U
H11 H 0.7838 0.8504 0.5177 0.076 Uiso 1 1 calc R U
C12 C 0.7664(8) 0.7942(4) 0.5501(6) 0.049(4) Uani 1 1 d . U
H12 H 0.8123 0.7919 0.5682 0.059 Uiso 1 1 calc R U
C13 C 0.7729(7) 0.7607(4) 0.6801(5) 0.031(3) Uani 1 1 d . U
C14 C 0.8257(7) 0.7806(4) 0.7122(5) 0.035(3) Uani 1 1 d . U
H14 H 0.8129 0.7955 0.7382 0.042 Uiso 1 1 calc R U
C15 C 0.8958(8) 0.7793(4) 0.7073(5) 0.038(4) Uani 1 1 d . U
H15 H 0.9297 0.7934 0.7300 0.045 Uiso 1 1 calc R U
C16 C 0.9186(7) 0.7580(4) 0.6702(6) 0.036(3) Uani 1 1 d . U
C17 C 0.8650(7) 0.7370(4) 0.6384(5) 0.036(4) Uani 1 1 d . U
H17 H 0.8782 0.7207 0.6134 0.044 Uiso 1 1 calc R U
C18 C 0.7934(7) 0.7394(4) 0.6421(5) 0.032(3) Uani 1 1 d . U
C19 C 0.9964(8) 0.7550(5) 0.6664(6) 0.050(4) Uani 1 1 d . U
C20 C 1.0088(8) 0.7226(5) 0.6292(6) 0.062(5) Uani 1 1 d . U
H20A H 1.0556 0.7275 0.6211 0.094 Uiso 1 1 calc R U
H20B H 0.9727 0.7265 0.6014 0.094 Uiso 1 1 calc R U
H20C H 1.0060 0.6927 0.6411 0.094 Uiso 1 1 calc R U
C21 C 1.0181(8) 0.8003(5) 0.6539(6) 0.066(5) Uani 1 1 d . U
H21A H 1.0089 0.8211 0.6779 0.099 Uiso 1 1 calc R U
H21B H 0.9909 0.8089 0.6236 0.099 Uiso 1 1 calc R U
H21C H 1.0685 0.8005 0.6521 0.099 Uiso 1 1 calc R U
C22 C 1.0390(8) 0.7401(5) 0.7122(6) 0.060(4) Uani 1 1 d . U
H22A H 1.0295 0.7594 0.7373 0.090 Uiso 1 1 calc R U
H22B H 1.0893 0.7411 0.7102 0.090 Uiso 1 1 calc R U
H22C H 1.0257 0.7100 0.7187 0.090 Uiso 1 1 calc R U
C23 C 0.7816(7) 0.6756(4) 0.5656(5) 0.026(3) Uani 1 1 d . U
C24 C 0.7909(7) 0.6848(5) 0.5206(5) 0.035(4) Uani 1 1 d . U
H24 H 0.7725 0.7116 0.5070 0.042 Uiso 1 1 calc R U
C25 C 0.8257(8) 0.6570(5) 0.4937(6) 0.048(4) Uani 1 1 d . U
C26 C 0.8523(8) 0.6182(5) 0.5157(6) 0.050(4) Uani 1 1 d . U
H26 H 0.8777 0.5982 0.4998 0.060 Uiso 1 1 calc R U
C27 C 0.8416(7) 0.6090(4) 0.5603(5) 0.039(4) Uani 1 1 d . U
H27 H 0.8581 0.5820 0.5742 0.046 Uiso 1 1 calc R U
C28 C 0.8089(7) 0.6369(4) 0.5846(5) 0.032(3) Uani 1 1 d . U
C29 C 0.8378(11) 0.6694(6) 0.4467(6) 0.072(5) Uani 1 1 d . U
C30 C 0.7966(12) 0.7056(7) 0.4254(7) 0.131(7) Uani 1 1 d . U
H30A H 0.7738 0.7204 0.4488 0.196 Uiso 1 1 calc R U
H30B H 0.7605 0.6948 0.4000 0.196 Uiso 1 1 calc R U
H30C H 0.8275 0.7263 0.4127 0.196 Uiso 1 1 calc R U
C31 C 0.9172(11) 0.6753(8) 0.4473(8) 0.126(7) Uani 1 1 d . U
H31A H 0.9252 0.6835 0.4161 0.190 Uiso 1 1 calc R U
H31B H 0.9417 0.6477 0.4567 0.190 Uiso 1 1 calc R U
H31C H 0.9353 0.6983 0.4696 0.190 Uiso 1 1 calc R U
C32 C 0.8216(13) 0.6318(7) 0.4133(7) 0.127(7) Uani 1 1 d . U
H32A H 0.7814 0.6153 0.4209 0.190 Uiso 1 1 calc R U
H32B H 0.8629 0.6126 0.4158 0.190 Uiso 1 1 calc R U
H32C H 0.8099 0.6431 0.3813 0.190 Uiso 1 1 calc R U
C33 C 0.5163(8) 0.5679(4) 0.6376(6) 0.056(4) Uani 1 1 d . U
H33A H 0.5523 0.5891 0.6510 0.085 Uiso 1 1 calc R U
H33B H 0.4832 0.5632 0.6594 0.085 Uiso 1 1 calc R U
H33C H 0.4906 0.5792 0.6080 0.085 Uiso 1 1 calc R U
C34 C 0.5109(10) 0.5469(5) 0.5285(7) 0.068(5) Uani 1 1 d . U
H34 H 0.4662 0.5478 0.5382 0.082 Uiso 1 1 calc R U
C35 C 0.5176(13) 0.5590(5) 0.4839(8) 0.084(6) Uani 1 1 d . U
H35 H 0.4772 0.5671 0.4621 0.101 Uiso 1 1 calc R U
C36 C 0.5811(12) 0.5591(5) 0.4716(8) 0.083(6) Uani 1 1 d . U
H36 H 0.5856 0.5687 0.4412 0.100 Uiso 1 1 calc R U
C37 C 0.6419(11) 0.5455(5) 0.5023(7) 0.078(5) Uani 1 1 d . U
H37 H 0.6871 0.5450 0.4931 0.094 Uiso 1 1 calc R U
C38 C 0.6318(10) 0.5324(5) 0.5479(7) 0.064(5) Uani 1 1 d . U
H38 H 0.6707 0.5229 0.5703 0.076 Uiso 1 1 calc R U
C39 C 0.4909(8) 0.4457(4) 0.6951(6) 0.045(4) Uani 1 1 d . U
C40 C 0.4934(8) 0.4094(4) 0.7230(6) 0.048(4) Uani 1 1 d . U
H40 H 0.5321 0.4064 0.7478 0.058 Uiso 1 1 calc R U
C41 C 0.4419(8) 0.3766(5) 0.7168(6) 0.057(5) Uani 1 1 d . U
H41 H 0.4456 0.3518 0.7367 0.068 Uiso 1 1 calc R U
C42 C 0.3861(8) 0.3815(5) 0.6812(6) 0.059(5) Uani 1 1 d . U
H42 H 0.3511 0.3593 0.6762 0.070 Uiso 1 1 calc R U
C43 C 0.3788(8) 0.4185(5) 0.6515(6) 0.056(5) Uani 1 1 d . U
H43 H 0.3394 0.4216 0.6272 0.067 Uiso 1 1 calc R U
C44 C 0.4318(7) 0.4506(5) 0.6592(6) 0.045(4) Uani 1 1 d . U
H44 H 0.4279 0.4760 0.6400 0.054 Uiso 1 1 calc R U
C45 C 0.5401(8) 0.5264(4) 0.7418(6) 0.049(4) Uani 1 1 d . U
C46 C 0.5849(7) 0.5621(4) 0.7592(6) 0.040(3) Uani 1 1 d . U
C47 C 0.5594(9) 0.5926(5) 0.7878(6) 0.067(5) Uani 1 1 d . U
H47 H 0.5901 0.6149 0.8023 0.081 Uiso 1 1 calc R U
C48 C 0.4925(10) 0.5914(6) 0.7955(9) 0.116(8) Uani 1 1 d . U
H48 H 0.4755 0.6140 0.8131 0.139 Uiso 1 1 calc R U
C49 C 0.4488(12) 0.5579(7) 0.7779(11) 0.155(9) Uani 1 1 d . U
C50 C 0.4738(10) 0.5249(6) 0.7514(9) 0.118(9) Uani 1 1 d . U
H50 H 0.4437 0.5012 0.7400 0.142 Uiso 1 1 calc R U
C51 C 0.3610(14) 0.5624(9) 0.7726(15) 0.188(9) Uani 1 1 d . U
C52 C 0.3187(14) 0.5341(9) 0.7368(13) 0.225(11) Uani 1 1 d . U
H52A H 0.3128 0.5052 0.7503 0.337 Uiso 1 1 calc R U
H52B H 0.3432 0.5309 0.7100 0.337 Uiso 1 1 calc R U
H52C H 0.2723 0.5474 0.7265 0.337 Uiso 1 1 calc R U
C53 C 0.3529(15) 0.5415(10) 0.8171(14) 0.230(11) Uani 1 1 d . U
H53A H 0.3027 0.5398 0.8194 0.345 Uiso 1 1 calc R U
H53B H 0.3777 0.5589 0.8432 0.345 Uiso 1 1 calc R U
H53C H 0.3729 0.5119 0.8184 0.345 Uiso 1 1 calc R U
C54 C 0.3308(13) 0.6101(8) 0.7680(12) 0.198(11) Uani 1 1 d . U
H54A H 0.2791 0.6090 0.7611 0.297 Uiso 1 1 calc R U
H54B H 0.3486 0.6254 0.7427 0.297 Uiso 1 1 calc R U
H54C H 0.3457 0.6259 0.7974 0.297 Uiso 1 1 calc R U
C55 C 0.6743(7) 0.4305(4) 0.6968(5) 0.030(3) Uani 1 1 d . U
C56 C 0.6352(7) 0.4546(4) 0.7237(5) 0.029(3) Uani 1 1 d . U
C57 C 0.6474(7) 0.4481(4) 0.7716(5) 0.034(3) Uani 1 1 d . U
H57 H 0.6215 0.4652 0.7902 0.041 Uiso 1 1 calc R U
C58 C 0.6969(8) 0.4170(5) 0.7944(5) 0.039(3) Uani 1 1 d . U
C59 C 0.7317(7) 0.3926(5) 0.7667(6) 0.040(4) Uani 1 1 d . U
H59 H 0.7636 0.3707 0.7803 0.048 Uiso 1 1 calc R U
C60 C 0.7218(6) 0.3990(4) 0.7197(5) 0.025(3) Uani 1 1 d . U
H60 H 0.7478 0.3815 0.7016 0.030 Uiso 1 1 calc R U
C61 C 0.7104(8) 0.4126(5) 0.8461(6) 0.063(4) Uani 1 1 d D U
C62 C 0.7781(9) 0.3843(6) 0.8643(7) 0.098(6) Uani 1 1 d D U
H62A H 0.8170 0.3940 0.8489 0.147 Uiso 1 1 calc R U
H62B H 0.7680 0.3533 0.8570 0.147 Uiso 1 1 calc R U
H62C H 0.7914 0.3879 0.8981 0.147 Uiso 1 1 calc R U
C63 C 0.7317(13) 0.4545(6) 0.8690(7) 0.124(7) Uani 1 1 d D U
H63A H 0.7582 0.4716 0.8493 0.187 Uiso 1 1 calc R U
H63B H 0.7615 0.4490 0.8993 0.187 Uiso 1 1 calc R U
H63C H 0.6896 0.4709 0.8737 0.187 Uiso 1 1 calc R U
C64 C 0.6483(9) 0.3876(5) 0.8619(6) 0.075(5) Uani 1 1 d D U
H64A H 0.6536 0.3884 0.8960 0.112 Uiso 1 1 calc R U
H64B H 0.6484 0.3572 0.8513 0.112 Uiso 1 1 calc R U
H64C H 0.6037 0.4016 0.8482 0.112 Uiso 1 1 calc R U
C65 C 1.0710(9) 0.5330(5) 0.8396(6) 0.065(5) Uani 1 1 d . U
H65A H 1.1030 0.5408 0.8684 0.097 Uiso 1 1 calc R U
H65B H 1.0697 0.5011 0.8360 0.097 Uiso 1 1 calc R U
H65C H 1.0235 0.5439 0.8412 0.097 Uiso 1 1 calc R U
C66 C 1.1040(9) 0.6541(5) 0.8172(7) 0.078(6) Uani 1 1 d . U
H66 H 1.0621 0.6551 0.7946 0.094 Uiso 1 1 calc R U
C67 C 1.1276(9) 0.6916(5) 0.8418(7) 0.071(6) Uani 1 1 d . U
H67 H 1.1018 0.7180 0.8355 0.086 Uiso 1 1 calc R U
C68 C 1.1860(9) 0.6914(6) 0.8745(7) 0.071(6) Uani 1 1 d . U
H68 H 1.2015 0.7173 0.8914 0.086 Uiso 1 1 calc R U
C69 C 1.2223(9) 0.6535(6) 0.8828(7) 0.071(6) Uani 1 1 d . U
H69 H 1.2644 0.6529 0.9053 0.086 Uiso 1 1 calc R U
C70 C 1.1994(9) 0.6158(6) 0.8594(6) 0.069(5) Uani 1 1 d . U
H70 H 1.2246 0.5893 0.8667 0.083 Uiso 1 1 calc R U
C71 C 1.1938(8) 0.4630(5) 0.7827(7) 0.059(4) Uani 1 1 d . U
H71 H 1.1836 0.4768 0.8102 0.071 Uiso 1 1 calc R U
C72 C 1.2514(9) 0.4357(5) 0.7855(7) 0.064(5) Uani 1 1 d . U
H72 H 1.2804 0.4300 0.8148 0.077 Uiso 1 1 calc R U
C73 C 1.2661(10) 0.4167(6) 0.7455(8) 0.079(6) Uani 1 1 d . U
H73 H 1.3058 0.3979 0.7473 0.095 Uiso 1 1 calc R U
C74 C 1.2262(8) 0.4241(6) 0.7043(7) 0.070(5) Uani 1 1 d . U
H74 H 1.2384 0.4107 0.6772 0.084 Uiso 1 1 calc R U
C75 C 1.1660(8) 0.4514(5) 0.6994(7) 0.061(5) Uani 1 1 d . U
H75 H 1.1377 0.4561 0.6697 0.073 Uiso 1 1 calc R U
C76 C 1.1493(8) 0.4709(4) 0.7392(6) 0.042(4) Uani 1 1 d . U
C77 C 1.0114(7) 0.4594(4) 0.7572(5) 0.032(3) Uani 1 1 d . U
C78 C 0.9419(7) 0.4656(4) 0.7645(5) 0.034(3) Uani 1 1 d . U
C79 C 0.9039(7) 0.4302(4) 0.7788(5) 0.034(4) Uani 1 1 d . U
H79 H 0.8575 0.4347 0.7849 0.041 Uiso 1 1 calc R U
C80 C 0.9335(7) 0.3891(4) 0.7839(5) 0.030(4) Uani 1 1 d . U
H80 H 0.9056 0.3654 0.7916 0.037 Uiso 1 1 calc R U
C81 C 1.0018(7) 0.3811(4) 0.7782(5) 0.035(4) Uani 1 1 d . U
C82 C 1.0386(7) 0.4166(4) 0.7643(5) 0.031(4) Uani 1 1 d . U
H82 H 1.0855 0.4116 0.7591 0.037 Uiso 1 1 calc R U
C83 C 1.0391(8) 0.3368(4) 0.7836(6) 0.044(4) Uani 1 1 d . U
C84 C 1.1068(8) 0.3420(5) 0.8219(6) 0.063(5) Uani 1 1 d . U
H84A H 1.1266 0.3130 0.8308 0.095 Uiso 1 1 calc R U
H84B H 1.0942 0.3565 0.8494 0.095 Uiso 1 1 calc R U
H84C H 1.1419 0.3596 0.8094 0.095 Uiso 1 1 calc R U
C85 C 1.0599(9) 0.3226(5) 0.7394(6) 0.069(5) Uani 1 1 d . U
H85A H 1.0202 0.3266 0.7138 0.104 Uiso 1 1 calc R U
H85B H 1.0732 0.2916 0.7417 0.104 Uiso 1 1 calc R U
H85C H 1.1002 0.3400 0.7335 0.104 Uiso 1 1 calc R U
C86 C 0.9938(7) 0.3018(4) 0.8006(6) 0.048(4) Uani 1 1 d . U
H86A H 0.9499 0.2986 0.7782 0.073 Uiso 1 1 calc R U
H86B H 0.9829 0.3103 0.8311 0.073 Uiso 1 1 calc R U
H86C H 1.0194 0.2739 0.8035 0.073 Uiso 1 1 calc R U
C87 C 1.0365(7) 0.5126(5) 0.6798(6) 0.041(3) Uani 1 1 d . U
C88 C 1.0474(7) 0.5534(5) 0.6578(6) 0.046(3) Uani 1 1 d . U
C89 C 1.0194(8) 0.5582(5) 0.6096(6) 0.054(4) Uani 1 1 d . U
H89 H 1.0265 0.5849 0.5943 0.065 Uiso 1 1 calc R U
C90 C 0.9828(8) 0.5254(5) 0.5850(6) 0.055(4) Uani 1 1 d . U
H90 H 0.9674 0.5288 0.5524 0.066 Uiso 1 1 calc R U
C91 C 0.9678(8) 0.4872(5) 0.6069(6) 0.049(4) Uani 1 1 d . U
C92 C 0.9935(7) 0.4811(5) 0.6540(6) 0.041(4) Uani 1 1 d . U
H92 H 0.9817 0.4552 0.6691 0.050 Uiso 1 1 calc R U
C93 C 0.9218(10) 0.4522(6) 0.5794(7) 0.072(4) Uani 1 1 d . U
C94 C 0.9070(11) 0.4147(6) 0.6094(7) 0.097(6) Uani 1 1 d . U
H94A H 0.8919 0.4259 0.6377 0.146 Uiso 1 1 calc R U
H94B H 0.9498 0.3971 0.6180 0.146 Uiso 1 1 calc R U
H94C H 0.8695 0.3964 0.5921 0.146 Uiso 1 1 calc R U
C95 C 0.9544(9) 0.4383(6) 0.5374(6) 0.079(5) Uani 1 1 d . U
H95A H 1.0012 0.4257 0.5481 0.119 Uiso 1 1 calc R U
H95B H 0.9587 0.4638 0.5177 0.119 Uiso 1 1 calc R U
H95C H 0.9241 0.4163 0.5193 0.119 Uiso 1 1 calc R U
C96 C 0.8479(9) 0.4725(6) 0.5613(7) 0.088(6) Uani 1 1 d . U
H96A H 0.8200 0.4521 0.5395 0.132 Uiso 1 1 calc R U
H96B H 0.8537 0.5001 0.5452 0.132 Uiso 1 1 calc R U
H96C H 0.8235 0.4780 0.5877 0.132 Uiso 1 1 calc R U
C97 C 1.0181(8) 0.6166(5) 0.9122(6) 0.068(5) Uani 1 1 d . U
H97A H 1.0582 0.6032 0.9327 0.103 Uiso 1 1 calc R U
H97B H 1.0179 0.6482 0.9178 0.103 Uiso 1 1 calc R U
H97C H 1.0221 0.6110 0.8795 0.103 Uiso 1 1 calc R U
C98 C 0.9471(9) 0.4946(5) 0.9103(7) 0.074(5) Uani 1 1 d . U
H98 H 0.9017 0.4987 0.8921 0.088 Uiso 1 1 calc R U
C99 C 0.9748(10) 0.4531(6) 0.9123(8) 0.093(7) Uani 1 1 d . U
H99 H 0.9501 0.4300 0.8947 0.111 Uiso 1 1 calc R U
C100 C 1.0350(10) 0.4460(6) 0.9385(7) 0.080(6) Uani 1 1 d . U
H100 H 1.0527 0.4170 0.9423 0.096 Uiso 1 1 calc R U
C101 C 1.0736(10) 0.4798(6) 0.9609(7) 0.081(6) Uani 1 1 d . U
H101 H 1.1197 0.4757 0.9781 0.097 Uiso 1 1 calc R U
C102 C 1.0396(10) 0.5217(6) 0.9565(7) 0.087(6) Uani 1 1 d . U
H102 H 1.0640 0.5455 0.9731 0.105 Uiso 1 1 calc R U
C103 C 0.9109(7) 0.6973(4) 0.8388(6) 0.038(3) Uani 1 1 d . U
C104 C 0.9094(8) 0.6997(4) 0.8876(6) 0.043(4) Uani 1 1 d . U
C105 C 0.9392(8) 0.7364(4) 0.9112(6) 0.051(4) Uani 1 1 d . U
H105 H 0.9406 0.7383 0.9440 0.061 Uiso 1 1 calc R U
C106 C 0.9671(7) 0.7703(4) 0.8884(6) 0.036(3) Uani 1 1 d . U
C107 C 0.9679(7) 0.7660(4) 0.8413(5) 0.034(4) Uani 1 1 d . U
H107 H 0.9888 0.7883 0.8254 0.041 Uiso 1 1 calc R U
C108 C 0.9396(7) 0.7307(4) 0.8176(5) 0.035(4) Uani 1 1 d . U
H108 H 0.9396 0.7291 0.7849 0.042 Uiso 1 1 calc R U
C109 C 0.9992(8) 0.8119(4) 0.9154(6) 0.040(3) Uani 1 1 d . U
C110 C 0.9692(8) 0.8530(4) 0.8903(5) 0.055(4) Uani 1 1 d . U
H11A H 0.9181 0.8541 0.8899 0.082 Uiso 1 1 calc R U
H11B H 0.9785 0.8526 0.8582 0.082 Uiso 1 1 calc R U
H11C H 0.9915 0.8788 0.9066 0.082 Uiso 1 1 calc R U
C111 C 1.0791(7) 0.8114(5) 0.9167(6) 0.051(4) Uani 1 1 d . U
H11D H 1.0890 0.8105 0.8847 0.076 Uiso 1 1 calc R U
H11E H 1.0996 0.7856 0.9339 0.076 Uiso 1 1 calc R U
H11F H 1.0999 0.8380 0.9323 0.076 Uiso 1 1 calc R U
C112 C 0.9862(8) 0.8133(5) 0.9653(5) 0.054(4) Uani 1 1 d . U
H11G H 1.0086 0.8394 0.9808 0.081 Uiso 1 1 calc R U
H11H H 1.0062 0.7871 0.9819 0.081 Uiso 1 1 calc R U
H11I H 0.9353 0.8144 0.9654 0.081 Uiso 1 1 calc R U
C113 C 0.8887(10) 0.6789(5) 0.9804(6) 0.059(4) Uani 1 1 d . U
C114 C 0.8383(10) 0.7078(6) 0.9957(7) 0.076(5) Uani 1 1 d . U
H114 H 0.7958 0.7151 0.9755 0.091 Uiso 1 1 calc R U
C115 C 0.8530(11) 0.7248(6) 1.0409(7) 0.076(5) Uani 1 1 d . U
H115 H 0.8198 0.7435 1.0518 0.091 Uiso 1 1 calc R U
C116 C 0.9164(11) 0.7146(6) 1.0702(7) 0.084(6) Uani 1 1 d . U
H116 H 0.9246 0.7260 1.1011 0.100 Uiso 1 1 calc R U
C117 C 0.9676(12) 0.6886(6) 1.0559(7) 0.094(6) Uani 1 1 d . U
H117 H 1.0113 0.6829 1.0757 0.112 Uiso 1 1 calc R U
C118 C 0.9522(10) 0.6713(5) 1.0116(6) 0.069(5) Uani 1 1 d . U
H118 H 0.9865 0.6531 1.0013 0.082 Uiso 1 1 calc R U
C119 C 0.7817(8) 0.6559(4) 0.9043(5) 0.042(4) Uani 1 1 d . U
C120 C 0.7400(8) 0.6201(4) 0.9101(5) 0.044(4) Uani 1 1 d . U
C121 C 0.6658(8) 0.6254(5) 0.9004(5) 0.051(4) Uani 1 1 d . U
H121 H 0.6363 0.6014 0.9052 0.062 Uiso 1 1 calc R U
C122 C 0.6355(9) 0.6643(5) 0.8843(6) 0.066(5) Uani 1 1 d . U
H122 H 0.5855 0.6669 0.8790 0.079 Uiso 1 1 calc R U
C123 C 0.6745(10) 0.6992(5) 0.8757(6) 0.054(4) Uani 1 1 d . U
C124 C 0.7451(9) 0.6951(5) 0.8855(6) 0.054(5) Uani 1 1 d . U
H124 H 0.7728 0.7196 0.8798 0.065 Uiso 1 1 calc R U
C125 C 0.6362(11) 0.7393(6) 0.8538(7) 0.081(5) Uani 1 1 d . U
C126 C 0.6878(10) 0.7726(6) 0.8408(7) 0.093(6) Uani 1 1 d . U
H12A H 0.7219 0.7804 0.8686 0.140 Uiso 1 1 calc R U
H12B H 0.6621 0.7988 0.8282 0.140 Uiso 1 1 calc R U
H12C H 0.7128 0.7601 0.8172 0.140 Uiso 1 1 calc R U
C127 C 0.5862(10) 0.7265(6) 0.8089(7) 0.096(6) Uani 1 1 d . U
H12D H 0.6138 0.7155 0.7859 0.144 Uiso 1 1 calc R U
H12E H 0.5590 0.7522 0.7962 0.144 Uiso 1 1 calc R U
H12F H 0.5538 0.7036 0.8159 0.144 Uiso 1 1 calc R U
C128 C 0.5950(11) 0.7608(6) 0.8873(7) 0.116(7) Uani 1 1 d . U
H12G H 0.5595 0.7404 0.8951 0.174 Uiso 1 1 calc R U
H12H H 0.5716 0.7871 0.8728 0.174 Uiso 1 1 calc R U
H12I H 0.6272 0.7691 0.9159 0.174 Uiso 1 1 calc R U

loop_
_atom_site_aniso_label
_atom_site_aniso_U_11
_atom_site_aniso_U_22
_atom_site_aniso_U_33
_atom_site_aniso_U_23
_atom_site_aniso_U_13
_atom_site_aniso_U_12
Pd1 0.0352(8) 0.0231(7) 0.0514(10) 0.0012(6) 0.0004(6) -0.0014(5)
Pd2 0.0448(8) 0.0227(7) 0.0634(10) 0.0079(7) -0.0099(7) -0.0014(6)
Pd3 0.0419(8) 0.0298(7) 0.0679(11) -0.0024(7) 0.0119(7) -0.0022(6)
Pd4 0.0454(9) 0.0365(8) 0.0947(13) 0.0256(8) -0.0011(8) 0.0012(6)
P1 0.037(2) 0.021(2) 0.050(3) 0.001(2) 0.000(2) -0.0003(18)
P2 0.035(2) 0.023(2) 0.061(3) 0.000(2) 0.005(2) 0.0016(18)
P3 0.036(2) 0.029(2) 0.054(3) 0.004(2) 0.008(2) 0.0005(18)
P4 0.057(3) 0.033(2) 0.048(3) 0.005(2) -0.001(2) -0.007(2)
S1 0.036(2) 0.021(2) 0.046(3) -0.001(2) 0.005(2) -0.0008(18)
S2 0.043(3) 0.027(2) 0.039(3) 0.001(2) 0.003(2) 0.0004(19)
S3 0.041(2) 0.027(2) 0.035(3) -0.005(2) 0.005(2) -0.0014(19)
S4 0.040(2) 0.030(2) 0.054(3) -0.002(2) 0.010(2) -0.0023(19)
S5 0.045(3) 0.035(2) 0.079(4) 0.014(2) 0.020(2) -0.001(2)
S6 0.034(2) 0.028(2) 0.054(3) 0.005(2) 0.007(2) 0.0046(19)
S7 0.046(3) 0.035(2) 0.055(3) 0.009(2) 0.004(2) 0.000(2)
S8 0.042(3) 0.026(2) 0.048(3) -0.002(2) -0.003(2) -0.0035(19)
Li1 0.031(7) 0.025(6) 0.046(8) -0.001(5) -0.001(5) 0.000(5)
Li2 0.037(7) 0.021(6) 0.045(7) 0.003(5) 0.006(5) 0.002(5)
Li3 0.036(7) 0.033(7) 0.047(7) 0.003(5) 0.004(5) -0.002(5)
Li4 0.042(7) 0.026(7) 0.061(8) 0.001(6) 0.012(5) 0.001(5)
N1 0.047(5) 0.021(6) 0.065(8) 0.012(6) 0.010(5) 0.007(5)
N2 0.080(8) 0.023(7) 0.058(6) 0.007(5) -0.005(6) -0.005(6)
N3 0.046(7) 0.034(5) 0.075(8) -0.005(5) 0.006(6) -0.011(5)
N4 0.054(8) 0.047(6) 0.132(13) 0.033(6) -0.004(7) 0.012(5)
O1 0.031(5) 0.027(5) 0.039(5) 0.001(4) 0.004(4) 0.001(4)
O2 0.033(5) 0.024(4) 0.052(6) 0.003(4) 0.006(4) -0.001(3)
O3 0.038(6) 0.022(4) 0.053(6) -0.005(4) 0.005(5) -0.002(4)
O4 0.033(5) 0.031(5) 0.044(5) -0.004(4) -0.001(4) 0.000(4)
O5 0.038(4) 0.036(5) 0.044(6) 0.003(4) 0.006(4) 0.004(4)
O6 0.043(6) 0.028(4) 0.044(6) 0.005(4) -0.001(5) -0.008(4)
O7 0.053(6) 0.030(5) 0.059(7) -0.014(5) 0.017(5) -0.002(4)
O8 0.042(5) 0.023(5) 0.053(6) 0.000(4) -0.002(4) -0.001(4)
O9 0.043(5) 0.028(4) 0.046(6) -0.004(4) 0.008(4) -0.005(4)
O10 0.037(5) 0.030(5) 0.048(5) -0.004(4) 0.005(4) -0.003(4)
O11 0.050(6) 0.026(4) 0.066(7) -0.002(4) 0.019(5) -0.005(4)
O12 0.045(5) 0.046(6) 0.052(5) 0.002(4) 0.012(4) 0.004(4)
O13 0.051(5) 0.042(6) 0.085(6) 0.007(5) 0.018(4) 0.002(4)
O14 0.052(7) 0.054(6) 0.084(7) 0.020(5) 0.026(5) -0.009(5)
O15 0.035(5) 0.032(5) 0.075(7) 0.003(5) 0.015(4) 0.001(4)
O16 0.048(6) 0.027(5) 0.054(5) 0.005(4) 0.016(4) 0.008(4)
O17 0.041(5) 0.035(5) 0.065(6) 0.004(4) -0.005(4) 0.002(4)
O18 0.033(5) 0.031(4) 0.043(6) 0.008(4) 0.000(4) 0.001(4)
O19 0.131(9) 0.059(7) 0.078(6) 0.025(5) 0.041(5) 0.042(6)
O20 0.062(6) 0.039(6) 0.121(10) 0.021(6) 0.025(6) 0.000(5)
O21 0.086(6) 0.053(6) 0.092(7) 0.029(5) -0.026(5) -0.014(5)
O22 0.046(5) 0.035(5) 0.056(6) -0.005(4) -0.011(4) 0.000(4)
O23 0.055(6) 0.028(4) 0.047(6) -0.005(4) 0.009(5) -0.005(4)
O24 0.043(5) 0.036(5) 0.053(6) -0.003(4) 0.006(4) -0.003(4)
C1 0.041(9) 0.029(7) 0.060(10) -0.003(7) 0.000(7) -0.002(6)
C2 0.046(6) 0.066(11) 0.066(9) 0.007(7) 0.005(6) 0.010(7)
C3 0.051(7) 0.071(12) 0.078(10) 0.005(9) 0.012(7) 0.003(7)
C4 0.048(8) 0.052(11) 0.082(10) 0.001(9) 0.013(7) -0.011(7)
C5 0.046(7) 0.040(10) 0.073(9) 0.005(7) 0.022(6) -0.010(7)
C6 0.038(7) 0.015(8) 0.066(8) 0.005(7) 0.014(6) -0.003(6)
C7 0.045(7) 0.024(6) 0.052(8) 0.007(6) 0.003(6) 0.006(5)
C8 0.058(8) 0.052(8) 0.094(12) 0.034(8) -0.020(7) -0.007(7)
C9 0.086(10) 0.051(9) 0.093(13) 0.032(9) -0.030(9) -0.005(7)
C10 0.087(10) 0.026(7) 0.044(11) -0.001(7) 0.000(8) 0.008(6)
C11 0.088(10) 0.032(7) 0.061(12) 0.014(7) -0.012(8) -0.010(7)
C12 0.060(8) 0.031(7) 0.055(10) 0.010(7) 0.002(7) -0.005(6)
C13 0.036(5) 0.015(7) 0.042(7) 0.010(5) 0.006(4) 0.004(4)
C14 0.042(6) 0.015(7) 0.049(8) 0.002(6) 0.008(5) 0.001(5)
C15 0.041(6) 0.023(8) 0.049(8) 0.006(6) 0.008(5) 0.001(6)
C16 0.038(5) 0.024(7) 0.046(8) 0.007(6) 0.006(5) 0.002(5)
C17 0.038(5) 0.025(7) 0.045(8) 0.006(6) 0.006(5) 0.003(5)
C18 0.038(5) 0.015(7) 0.044(6) 0.005(5) 0.006(4) 0.000(5)
C19 0.039(6) 0.039(7) 0.074(9) 0.003(6) 0.012(5) 0.001(5)
C20 0.045(10) 0.053(9) 0.094(11) -0.008(7) 0.026(8) -0.008(7)
C21 0.055(10) 0.048(7) 0.097(13) 0.007(7) 0.016(9) -0.007(6)
C22 0.051(9) 0.042(9) 0.087(9) 0.006(7) 0.008(7) -0.007(7)
C23 0.029(7) 0.016(5) 0.032(6) 0.001(4) 0.002(5) -0.005(5)
C24 0.041(9) 0.034(7) 0.030(6) 0.004(5) 0.001(6) -0.004(6)
C25 0.069(10) 0.042(7) 0.036(7) 0.011(5) 0.016(6) 0.014(6)
C26 0.073(11) 0.042(7) 0.039(7) 0.013(6) 0.022(7) 0.017(7)
C27 0.060(10) 0.022(7) 0.036(7) 0.008(5) 0.014(6) 0.013(6)
C28 0.037(8) 0.019(5) 0.038(5) 0.003(4) 0.007(5) 0.001(5)
C29 0.119(11) 0.065(9) 0.040(8) 0.022(6) 0.037(8) 0.027(8)
C30 0.191(16) 0.135(12) 0.081(13) 0.062(10) 0.064(11) 0.070(12)
C31 0.137(11) 0.157(17) 0.099(15) 0.021(12) 0.058(9) 0.017(10)
C32 0.208(18) 0.117(12) 0.064(11) 0.002(9) 0.050(11) 0.008(11)
C33 0.052(10) 0.026(7) 0.089(11) 0.022(7) 0.005(8) 0.002(6)
C34 0.095(9) 0.024(9) 0.073(9) 0.006(8) -0.020(7) -0.004(7)
C35 0.134(12) 0.038(11) 0.071(10) 0.007(8) -0.013(8) -0.007(10)
C36 0.139(12) 0.032(10) 0.070(10) 0.010(8) -0.004(9) -0.003(10)
C37 0.137(11) 0.032(10) 0.065(10) 0.009(8) 0.014(8) 0.000(8)
C38 0.088(9) 0.039(10) 0.060(9) 0.011(8) 0.001(7) 0.004(8)
C39 0.041(6) 0.024(6) 0.072(9) -0.003(5) 0.012(5) 0.000(5)
C40 0.041(8) 0.032(7) 0.073(10) 0.004(6) 0.012(7) -0.002(6)
C41 0.050(9) 0.040(7) 0.082(11) 0.001(7) 0.015(7) -0.008(6)
C42 0.048(9) 0.048(8) 0.082(12) 0.004(7) 0.017(7) -0.010(7)
C43 0.044(8) 0.046(8) 0.081(11) 0.002(7) 0.017(7) -0.006(6)
C44 0.039(7) 0.032(7) 0.068(10) -0.003(6) 0.019(6) 0.000(5)
C45 0.045(7) 0.027(6) 0.078(9) -0.004(6) 0.017(6) 0.003(5)
C46 0.040(5) 0.021(6) 0.061(9) 0.006(6) 0.013(5) 0.005(4)
C47 0.070(8) 0.034(8) 0.108(13) -0.018(8) 0.047(8) -0.009(7)
C48 0.089(9) 0.050(10) 0.23(2) -0.058(13) 0.100(11) -0.029(8)
C49 0.103(9) 0.081(11) 0.31(2) -0.106(13) 0.128(11) -0.045(8)
C50 0.070(8) 0.067(10) 0.24(2) -0.074(13) 0.079(10) -0.032(8)
C51 0.105(10) 0.108(14) 0.39(3) -0.069(15) 0.137(12) -0.035(9)
C52 0.125(16) 0.142(18) 0.43(3) -0.091(18) 0.118(15) -0.042(13)
C53 0.135(17) 0.19(2) 0.41(3) -0.020(17) 0.163(15) -0.033(14)
C54 0.141(17) 0.123(14) 0.36(3) -0.072(16) 0.124(18) -0.026(11)
C55 0.039(7) 0.014(6) 0.038(5) -0.006(4) 0.007(4) 0.003(5)
C56 0.040(6) 0.010(6) 0.038(6) -0.006(5) 0.006(4) 0.000(5)
C57 0.041(7) 0.023(7) 0.039(6) -0.007(5) 0.007(5) -0.016(5)
C58 0.047(7) 0.035(7) 0.035(5) 0.001(5) 0.008(5) -0.009(5)
C59 0.040(4) 0.040(4) 0.040(4) 0.0005(10) 0.0067(12) -0.0006(11)
C60 0.027(7) 0.013(6) 0.037(6) -0.005(4) 0.010(4) -0.003(5)
C61 0.094(10) 0.062(8) 0.033(6) 0.005(6) 0.011(6) -0.004(7)
C62 0.099(10) 0.105(12) 0.086(13) 0.020(10) 0.004(8) -0.008(8)
C63 0.215(18) 0.095(10) 0.058(12) -0.008(8) 0.005(11) -0.035(9)
C64 0.108(11) 0.088(11) 0.030(10) 0.008(9) 0.016(8) -0.012(8)
C65 0.085(13) 0.037(8) 0.077(9) -0.010(7) 0.027(8) -0.017(8)
C66 0.066(10) 0.039(6) 0.114(13) -0.020(7) -0.027(9) 0.003(6)
C67 0.063(10) 0.043(7) 0.098(13) -0.019(7) -0.013(9) -0.002(7)
C68 0.061(10) 0.055(8) 0.091(13) -0.020(8) -0.008(9) -0.010(7)
C69 0.064(10) 0.062(8) 0.081(12) -0.015(8) -0.007(9) -0.005(7)
C70 0.059(9) 0.056(8) 0.086(11) -0.014(7) -0.004(8) 0.000(7)
C71 0.053(8) 0.037(9) 0.086(9) 0.010(7) 0.008(6) 0.007(7)
C72 0.054(9) 0.043(10) 0.093(11) 0.008(8) 0.008(7) 0.009(7)
C73 0.054(10) 0.076(12) 0.105(11) -0.008(9) 0.009(8) 0.015(9)
C74 0.038(9) 0.076(11) 0.099(11) -0.007(9) 0.018(7) 0.015(8)
C75 0.039(8) 0.065(10) 0.083(9) -0.002(7) 0.024(6) 0.009(7)
C76 0.034(6) 0.023(7) 0.073(8) 0.012(6) 0.021(5) 0.001(5)
C77 0.031(5) 0.028(5) 0.038(9) -0.001(5) 0.006(5) 0.002(4)
C78 0.029(5) 0.024(5) 0.047(9) 0.004(5) 0.005(5) 0.003(4)
C79 0.036(7) 0.024(5) 0.043(11) 0.007(6) 0.007(6) 0.002(4)
C80 0.029(6) 0.019(5) 0.042(11) 0.005(6) 0.002(6) -0.003(4)
C81 0.032(6) 0.024(5) 0.047(10) 0.002(5) 0.002(6) 0.002(4)
C82 0.029(7) 0.026(5) 0.037(10) 0.000(5) 0.002(6) 0.004(4)
C83 0.037(7) 0.023(5) 0.071(9) 0.005(6) 0.005(6) 0.006(5)
C84 0.053(8) 0.032(9) 0.097(11) 0.014(8) -0.008(7) 0.007(6)
C85 0.077(11) 0.043(9) 0.093(10) 0.001(7) 0.029(8) 0.017(8)
C86 0.046(8) 0.017(6) 0.079(11) 0.001(7) 0.003(8) 0.009(6)
C87 0.036(7) 0.036(6) 0.053(6) 0.003(4) 0.015(5) 0.010(5)
C88 0.034(8) 0.040(5) 0.068(7) 0.006(4) 0.023(5) 0.008(5)
C89 0.053(10) 0.048(7) 0.065(7) 0.012(6) 0.018(6) 0.003(6)
C90 0.062(10) 0.043(7) 0.061(8) 0.008(6) 0.016(7) 0.007(6)
C91 0.059(9) 0.039(6) 0.049(7) 0.004(5) 0.010(6) 0.004(6)
C92 0.042(8) 0.027(7) 0.055(7) 0.006(5) 0.009(6) 0.008(6)
C93 0.080(9) 0.065(8) 0.070(9) -0.008(6) 0.012(7) -0.013(7)
C94 0.143(15) 0.073(9) 0.072(12) -0.014(8) 0.010(10) -0.044(9)
C95 0.085(12) 0.083(12) 0.069(10) -0.019(8) 0.009(8) -0.007(9)
C96 0.084(9) 0.090(12) 0.088(13) -0.009(10) 0.011(8) -0.011(8)
C97 0.065(8) 0.047(9) 0.091(15) -0.003(9) 0.011(8) -0.009(7)
C98 0.053(9) 0.046(6) 0.120(14) 0.040(7) 0.008(9) 0.010(6)
C99 0.079(11) 0.052(7) 0.140(16) 0.039(8) -0.006(10) 0.020(7)
C100 0.062(11) 0.054(8) 0.123(16) 0.050(8) 0.014(9) 0.019(7)
C101 0.059(10) 0.070(8) 0.116(15) 0.055(9) 0.018(9) 0.014(7)
C102 0.060(9) 0.062(8) 0.135(15) 0.043(8) 0.002(9) 0.010(6)
C103 0.043(8) 0.026(5) 0.042(6) 0.001(4) 0.002(5) -0.002(5)
C104 0.061(9) 0.024(5) 0.041(6) 0.003(4) 0.003(5) -0.001(5)
C105 0.081(11) 0.029(6) 0.041(7) 0.000(5) 0.006(7) -0.012(6)
C106 0.050(8) 0.017(5) 0.039(7) 0.002(5) 0.002(6) 0.008(5)
C107 0.039(9) 0.022(6) 0.039(7) 0.002(5) -0.001(6) 0.002(6)
C108 0.042(9) 0.026(6) 0.035(7) 0.000(5) 0.003(6) -0.004(6)
C109 0.049(7) 0.021(5) 0.048(7) -0.001(5) 0.001(6) 0.004(5)
C110 0.084(10) 0.022(6) 0.055(10) -0.002(6) 0.002(8) 0.013(6)
C111 0.057(7) 0.040(9) 0.053(11) 0.002(8) 0.004(6) -0.004(6)
C112 0.072(10) 0.037(9) 0.052(8) -0.005(6) 0.009(7) -0.004(8)
C113 0.091(9) 0.037(8) 0.047(6) 0.008(5) 0.009(5) -0.020(7)
C114 0.106(10) 0.069(11) 0.053(9) -0.005(8) 0.010(7) -0.006(8)
C115 0.119(12) 0.063(11) 0.049(10) -0.002(8) 0.020(8) -0.020(9)
C116 0.130(13) 0.066(12) 0.054(10) 0.008(9) 0.014(8) -0.015(9)
C117 0.129(12) 0.087(14) 0.057(10) -0.011(9) -0.006(8) -0.004(10)
C118 0.097(10) 0.054(10) 0.051(9) 0.003(7) 0.001(7) -0.013(8)
C119 0.057(5) 0.029(6) 0.042(9) 0.006(6) 0.011(5) -0.002(4)
C120 0.049(6) 0.029(5) 0.052(10) 0.008(5) 0.005(6) 0.001(4)
C121 0.049(6) 0.051(7) 0.053(12) 0.009(7) 0.004(6) 0.002(5)
C122 0.069(8) 0.059(7) 0.067(14) 0.018(8) 0.005(7) 0.019(6)
C123 0.079(7) 0.053(7) 0.035(10) 0.001(6) 0.021(7) 0.017(5)
C124 0.082(7) 0.029(6) 0.053(12) 0.009(7) 0.016(7) 0.008(5)
C125 0.114(10) 0.068(8) 0.065(10) 0.018(7) 0.027(7) 0.042(7)
C126 0.120(12) 0.065(9) 0.100(14) 0.021(9) 0.030(10) 0.046(8)
C127 0.110(12) 0.115(13) 0.069(11) 0.021(9) 0.033(8) 0.028(10)
C128 0.160(15) 0.104(13) 0.093(13) 0.022(10) 0.050(11) 0.072(11)

loop_
_atom_type_symbol
_atom_type_description
_atom_type_scat_dispersion_real
_atom_type_scat_dispersion_imag
_atom_type_scat_source
C C 0.0181 0.0091 'International Tables Vol C Tables 4.2.6.8 and 6.1.1.4'
H H 0.0000 0.0000 'International Tables Vol C Tables 4.2.6.8 and 6.1.1.4'
Li Li 0.0008 0.0003 'International Tables Vol C Tables 4.2.6.8 and 6.1.1.4'
N N 0.0311 0.0180 'International Tables Vol C Tables 4.2.6.8 and 6.1.1.4'
O O 0.0492 0.0322 'International Tables Vol C Tables 4.2.6.8 and 6.1.1.4'
P P 0.2955 0.4335 'International Tables Vol C Tables 4.2.6.8 and 6.1.1.4'
S S 0.3331 0.5567 'International Tables Vol C Tables 4.2.6.8 and 6.1.1.4'
Pd Pd 0.1215 3.9337 'International Tables Vol C Tables 4.2.6.8 and 6.1.1.4'

loop_
_geom_angle_atom_site_label_1
_geom_angle_atom_site_label_2
_geom_angle_atom_site_label_3
_geom_angle
C1 Pd1 N1 91.9(5)
C1 Pd1 O1 174.2(5)
N1 Pd1 O1 93.3(4)
C1 Pd1 P1 91.3(4)
N1 Pd1 P1 176.8(4)
O1 Pd1 P1 83.5(2)
C33 Pd2 N2 88.9(6)
C33 Pd2 O8 176.5(5)
N2 Pd2 O8 91.9(4)
C33 Pd2 P2 93.7(5)
N2 Pd2 P2 177.0(4)
O8 Pd2 P2 85.6(3)
C65 Pd3 N3 91.4(6)
C65 Pd3 O13 175.8(5)
N3 Pd3 O13 91.8(4)
C65 Pd3 P3 91.1(5)
N3 Pd3 P3 177.4(4)
O13 Pd3 P3 85.7(3)
C97 Pd4 N4 89.3(6)
C97 Pd4 P4 92.4(5)
N4 Pd4 P4 177.0(5)
C97 Pd4 O21 158.9(6)
N4 Pd4 O21 98.4(5)
P4 Pd4 O21 79.1(3)
C18 P1 C7 100.3(6)
C18 P1 C23 104.5(6)
C7 P1 C23 104.1(7)
C18 P1 Pd1 116.4(5)
C7 P1 Pd1 107.4(5)
C23 P1 Pd1 121.6(4)
C56 P2 C39 99.4(6)
C56 P2 C45 108.1(7)
C39 P2 C45 104.4(7)
C56 P2 Pd2 115.9(5)
C39 P2 Pd2 109.1(6)
C45 P2 Pd2 117.8(5)
C76 P3 C77 101.2(6)
C76 P3 C87 102.3(7)
C77 P3 C87 103.4(7)
C76 P3 Pd3 105.9(5)
C77 P3 Pd3 124.3(5)
C87 P3 Pd3 116.6(5)
C113 P4 C119 102.3(8)
C113 P4 C104 102.9(7)
C119 P4 C104 104.8(7)
C113 P4 Pd4 109.1(6)
C119 P4 Pd4 116.7(5)
C104 P4 Pd4 118.9(5)
O3 S1 O2 114.9(6)
O3 S1 O1 112.2(5)
O2 S1 O1 110.7(5)
O3 S1 C13 105.4(6)
O2 S1 C13 105.6(6)
O1 S1 C13 107.3(7)
O5 S2 O4 112.4(6)
O5 S2 O6 113.6(5)
O4 S2 O6 113.1(6)
O5 S2 C28 104.2(6)
O4 S2 C28 108.0(6)
O6 S2 C28 104.7(6)
O7 S3 O9 113.7(6)
O7 S3 O8 112.3(6)
O9 S3 O8 110.6(5)
O7 S3 C55 108.1(6)
O9 S3 C55 105.3(6)
O8 S3 C55 106.3(6)
O10 S4 O11 113.9(6)
O10 S4 O12 113.4(6)
O11 S4 O12 113.5(6)
O10 S4 C46 106.4(7)
O11 S4 C46 103.7(6)
O12 S4 C46 104.7(7)
O14 S5 O15 115.3(6)
O14 S5 O13 111.5(6)
O15 S5 O13 111.9(7)
O14 S5 C88 105.4(7)
O15 S5 C88 104.6(6)
O13 S5 C88 107.4(7)
O17 S6 O16 112.9(6)
O17 S6 O18 113.1(6)
O16 S6 O18 113.9(6)
O17 S6 C78 105.0(6)
O16 S6 C78 105.1(6)
O18 S6 C78 105.9(6)
O20 S7 O21 114.4(8)
O20 S7 O19 111.6(8)
O21 S7 O19 108.8(8)
O20 S7 C120 108.4(7)
O21 S7 C120 108.1(7)
O19 S7 C120 105.1(7)
O24 S8 O23 114.6(6)
O24 S8 O22 111.6(6)
O23 S8 O22 113.0(6)
O24 S8 C103 104.1(6)
O23 S8 C103 107.2(7)
O22 S8 C103 105.5(6)
O22 Li1 O11 115.9(13)
O22 Li1 O4 111.0(12)
O11 Li1 O4 109.2(12)
O22 Li1 O2 103.3(11)
O11 Li1 O2 109.0(12)
O4 Li1 O2 107.9(12)
O17 Li2 O9 108.6(11)
O17 Li2 O10 111.3(13)
O9 Li2 O10 107.3(11)
O17 Li2 O6 115.1(12)
O9 Li2 O6 106.5(13)
O10 Li2 O6 107.5(11)
O5 Li3 O18 113.2(12)
O5 Li3 O24 114.2(12)
O18 Li3 O24 105.6(13)
O5 Li3 O15 104.5(13)
O18 Li3 O15 109.3(12)
O24 Li3 O15 110.1(12)
O12 Li4 O19 107.5(13)
O12 Li4 O16 113.5(14)
O19 Li4 O16 114.4(13)
O12 Li4 O23 114.9(12)
O19 Li4 O23 101.4(13)
O16 Li4 O23 104.7(12)
C6 N1 C2 117.5(15)
C6 N1 Pd1 119.6(11)
C2 N1 Pd1 122.9(12)
C38 N2 C34 123.8(18)
C38 N2 Pd2 114.9(13)
C34 N2 Pd2 121.3(14)
C66 N3 C70 117.9(14)
C66 N3 Pd3 119.9(11)
C70 N3 Pd3 122.2(11)
C102 N4 C98 113.8(16)
C102 N4 Pd4 124.9(14)
C98 N4 Pd4 121.3(12)
S1 O1 Pd1 113.7(5)
S1 O2 Li1 136.2(9)
S2 O4 Li1 139.2(9)
S2 O5 Li3 148.1(10)
S2 O6 Li2 138.4(9)
S3 O8 Pd2 117.0(5)
S3 O9 Li2 137.6(10)
S4 O10 Li2 136.4(9)
S4 O11 Li1 142.3(9)
S4 O12 Li4 144.1(10)
S5 O13 Pd3 112.9(6)
S5 O15 Li3 137.6(9)
S6 O16 Li4 138.5(10)
S6 O17 Li2 149.9(9)
S6 O18 Li3 138.2(9)
S7 O19 Li4 141.3(10)
S7 O21 Pd4 101.0(7)
S8 O22 Li1 143.2(9)
S8 O23 Li4 141.1(10)
S8 O24 Li3 141.1(9)
Pd1 C1 H1A 109.5
Pd1 C1 H1B 109.5
H1A C1 H1B 109.5
Pd1 C1 H1C 109.5
H1A C1 H1C 109.5
H1B C1 H1C 109.5
N1 C2 C3 121.1(18)
N1 C2 H2 119.5
C3 C2 H2 119.5
C4 C3 C2 119.5(19)
C4 C3 H3 120.3
C2 C3 H3 120.3
C3 C4 C5 118.8(19)
C3 C4 H4 120.6
C5 C4 H4 120.6
C4 C5 C6 121.8(19)
C4 C5 H5 119.1
C6 C5 H5 119.1
N1 C6 C5 121.3(16)
N1 C6 H6 119.3
C5 C6 H6 119.3
C8 C7 C12 120.4(15)
C8 C7 P1 114.9(12)
C12 C7 P1 124.7(12)
C7 C8 C9 119.4(16)
C7 C8 H8 120.3
C9 C8 H8 120.3
C10 C9 C8 119.2(17)
C10 C9 H9 120.4
C8 C9 H9 120.4
C9 C10 C11 120.2(16)
C9 C10 H10 119.9
C11 C10 H10 119.9
C10 C11 C12 121.4(16)
C10 C11 H11 119.3
C12 C11 H11 119.3
C11 C12 C7 119.2(16)
C11 C12 H12 120.4
C7 C12 H12 120.4
C18 C13 C14 117.4(13)
C18 C13 S1 125.1(11)
C14 C13 S1 117.1(12)
C15 C14 C13 122.0(15)
C15 C14 H14 119.0
C13 C14 H14 119.0
C14 C15 C16 122.4(15)
C14 C15 H15 118.8
C16 C15 H15 118.8
C15 C16 C17 115.2(14)
C15 C16 C19 121.8(14)
C17 C16 C19 122.9(14)
C18 C17 C16 123.0(14)
C18 C17 H17 118.5
C16 C17 H17 118.5
C13 C18 C17 119.9(14)
C13 C18 P1 122.2(11)
C17 C18 P1 117.8(12)
C21 C19 C22 111.0(14)
C21 C19 C20 110.3(14)
C22 C19 C20 107.7(13)
C21 C19 C16 106.1(12)
C22 C19 C16 110.3(14)
C20 C19 C16 111.5(13)
C19 C20 H20A 109.5
C19 C20 H20B 109.5
H20A C20 H20B 109.5
C19 C20 H20C 109.5
H20A C20 H20C 109.5
H20B C20 H20C 109.5
C19 C21 H21A 109.5
C19 C21 H21B 109.5
H21A C21 H21B 109.5
C19 C21 H21C 109.5
H21A C21 H21C 109.5
H21B C21 H21C 109.5
C19 C22 H22A 109.5
C19 C22 H22B 109.5
H22A C22 H22B 109.5
C19 C22 H22C 109.5
H22A C22 H22C 109.5
H22B C22 H22C 109.5
C28 C23 C24 117.1(13)
C28 C23 P1 125.5(12)
C24 C23 P1 117.3(10)
C23 C24 C25 124.0(14)
C23 C24 H24 118.0
C25 C24 H24 118.0
C24 C25 C26 115.4(15)
C24 C25 C29 121.9(14)
C26 C25 C29 122.5(15)
C27 C26 C25 120.1(15)
C27 C26 H26 120.0
C25 C26 H26 120.0
C28 C27 C26 122.0(14)
C28 C27 H27 119.0
C26 C27 H27 119.0
C27 C28 C23 121.4(14)
C27 C28 S2 114.3(11)
C23 C28 S2 124.4(11)
C30 C29 C25 115.8(16)
C30 C29 C32 105.6(18)
C25 C29 C32 110.9(16)
C30 C29 C31 112.9(18)
C25 C29 C31 109.5(17)
C32 C29 C31 101.2(17)
C29 C30 H30A 109.5
C29 C30 H30B 109.5
H30A C30 H30B 109.5
C29 C30 H30C 109.5
H30A C30 H30C 109.5
H30B C30 H30C 109.5
C29 C31 H31A 109.5
C29 C31 H31B 109.5
H31A C31 H31B 109.5
C29 C31 H31C 109.5
H31A C31 H31C 109.5
H31B C31 H31C 109.5
C29 C32 H32A 109.5
C29 C32 H32B 109.5
H32A C32 H32B 109.5
C29 C32 H32C 109.5
H32A C32 H32C 109.5
H32B C32 H32C 109.5
Pd2 C33 H33A 109.5
Pd2 C33 H33B 109.5
H33A C33 H33B 109.5
Pd2 C33 H33C 109.5
H33A C33 H33C 109.5
H33B C33 H33C 109.5
N2 C34 C35 119(2)
N2 C34 H34 120.4
C35 C34 H34 120.4
C36 C35 C34 119(2)
C36 C35 H35 120.3
C34 C35 H35 120.3
C35 C36 C37 122(2)
C35 C36 H36 118.9
C37 C36 H36 118.9
C36 C37 C38 116(2)
C36 C37 H37 122.0
C38 C37 H37 122.0
N2 C38 C37 119.3(19)
N2 C38 H38 120.3
C37 C38 H38 120.3
C40 C39 C44 117.7(14)
C40 C39 P2 125.8(13)
C44 C39 P2 116.4(12)
C39 C40 C41 123.5(16)
C39 C40 H40 118.2
C41 C40 H40 118.2
C42 C41 C40 117.7(16)
C42 C41 H41 121.1
C40 C41 H41 121.1
C41 C42 C43 122.3(16)
C41 C42 H42 118.9
C43 C42 H42 118.9
C44 C43 C42 117.8(16)
C44 C43 H43 121.1
C42 C43 H43 121.1
C43 C44 C39 121.0(15)
C43 C44 H44 119.5
C39 C44 H44 119.5
C50 C45 C46 119.1(15)
C50 C45 P2 115.7(13)
C46 C45 P2 124.2(12)
C47 C46 C45 118.0(14)
C47 C46 S4 116.3(12)
C45 C46 S4 125.7(12)
C48 C47 C46 121.7(17)
C48 C47 H47 119.2
C46 C47 H47 119.2
C47 C48 C49 120.3(18)
C47 C48 H48 119.8
C49 C48 H48 119.8
C48 C49 C50 119.8(18)
C48 C49 C51 121.2(18)
C50 C49 C51 116(2)
C45 C50 C49 120.8(17)
C45 C50 H50 119.6
C49 C50 H50 119.6
C53 C51 C52 104(2)
C53 C51 C54 113(3)
C52 C51 C54 109(3)
C53 C51 C49 98(3)
C52 C51 C49 116(2)
C54 C51 C49 116(2)
C51 C52 H52A 109.5
C51 C52 H52B 109.5
H52A C52 H52B 109.5
C51 C52 H52C 109.5
H52A C52 H52C 109.5
H52B C52 H52C 109.5
C51 C53 H53A 109.5
C51 C53 H53B 109.5
H53A C53 H53B 109.5
C51 C53 H53C 109.5
H53A C53 H53C 109.5
H53B C53 H53C 109.5
C51 C54 H54A 109.5
C51 C54 H54B 109.5
H54A C54 H54B 109.5
C51 C54 H54C 109.5
H54A C54 H54C 109.5
H54B C54 H54C 109.5
C56 C55 C60 117.7(14)
C56 C55 S3 125.7(11)
C60 C55 S3 116.2(11)
C55 C56 C57 118.3(13)
C55 C56 P2 122.0(12)
C57 C56 P2 118.9(11)
C56 C57 C58 123.2(14)
C56 C57 H57 118.4
C58 C57 H57 118.4
C59 C58 C57 116.7(15)
C59 C58 C61 122.1(15)
C57 C58 C61 121.2(14)
C58 C59 C60 121.3(15)
C58 C59 H59 119.4
C60 C59 H59 119.4
C59 C60 C55 122.7(13)
C59 C60 H60 118.6
C55 C60 H60 118.6
C63 C61 C58 111.4(14)
C63 C61 C64 117.7(16)
C58 C61 C64 109.4(13)
C63 C61 C62 100.1(15)
C58 C61 C62 112.3(14)
C64 C61 C62 105.4(13)
C61 C62 H62A 109.5
C61 C62 H62B 109.5
H62A C62 H62B 109.5
C61 C62 H62C 109.5
H62A C62 H62C 109.5
H62B C62 H62C 109.5
C61 C63 H63A 109.5
C61 C63 H63B 109.5
H63A C63 H63B 109.5
C61 C63 H63C 109.5
H63A C63 H63C 109.5
H63B C63 H63C 109.5
C61 C64 H64A 109.5
C61 C64 H64B 109.5
H64A C64 H64B 109.5
C61 C64 H64C 109.5
H64A C64 H64C 109.5
H64B C64 H64C 109.5
Pd3 C65 H65A 109.5
Pd3 C65 H65B 109.5
H65A C65 H65B 109.5
Pd3 C65 H65C 109.5
H65A C65 H65C 109.5
H65B C65 H65C 109.5
N3 C66 C67 120.5(16)
N3 C66 H66 119.8
C67 C66 H66 119.8
C68 C67 C66 121.6(17)
C68 C67 H67 119.2
C66 C67 H67 119.2
C67 C68 C69 118.3(18)
C67 C68 H68 120.8
C69 C68 H68 120.8
C68 C69 C70 121.1(18)
C68 C69 H69 119.4
C70 C69 H69 119.4
C69 C70 N3 120.5(16)
C69 C70 H70 119.7
N3 C70 H70 119.7
C72 C71 C76 120.7(18)
C72 C71 H71 119.7
C76 C71 H71 119.7
C73 C72 C71 119.0(19)
C73 C72 H72 120.5
C71 C72 H72 120.5
C74 C73 C72 122(2)
C74 C73 H73 119.2
C72 C73 H73 119.2
C73 C74 C75 122(2)
C73 C74 H74 119.1
C75 C74 H74 119.1
C76 C75 C74 118.2(18)
C76 C75 H75 120.9
C74 C75 H75 120.9
C75 C76 C71 118.7(15)
C75 C76 P3 125.3(14)
C71 C76 P3 115.7(13)
C78 C77 C82 116.4(12)
C78 C77 P3 125.9(10)
C82 C77 P3 117.7(10)
C77 C78 C79 119.8(12)
C77 C78 S6 125.2(11)
C79 C78 S6 115.0(10)
C80 C79 C78 120.5(13)
C80 C79 H79 119.7
C78 C79 H79 119.7
C81 C80 C79 122.4(13)
C81 C80 H80 118.8
C79 C80 H80 118.8
C80 C81 C82 116.1(12)
C80 C81 C83 126.0(13)
C82 C81 C83 117.8(13)
C81 C82 C77 124.7(13)
C81 C82 H82 117.6
C77 C82 H82 117.6
C85 C83 C86 109.4(13)
C85 C83 C81 111.4(13)
C86 C83 C81 111.9(12)
C85 C83 C84 109.4(13)
C86 C83 C84 107.1(13)
C81 C83 C84 107.5(12)
C83 C84 H84A 109.5
C83 C84 H84B 109.5
H84A C84 H84B 109.5
C83 C84 H84C 109.5
H84A C84 H84C 109.5
H84B C84 H84C 109.5
C83 C85 H85A 109.5
C83 C85 H85B 109.5
H85A C85 H85B 109.5
C83 C85 H85C 109.5
H85A C85 H85C 109.5
H85B C85 H85C 109.5
C83 C86 H86A 109.5
C83 C86 H86B 109.5
H86A C86 H86B 109.5
C83 C86 H86C 109.5
H86A C86 H86C 109.5
H86B C86 H86C 109.5
C92 C87 C88 118.5(15)
C92 C87 P3 118.9(12)
C88 C87 P3 122.4(12)
C89 C88 C87 118.0(15)
C89 C88 S5 116.7(12)
C87 C88 S5 125.1(13)
C90 C89 C88 121.4(16)
C90 C89 H89 119.3
C88 C89 H89 119.3
C89 C90 C91 120.7(17)
C89 C90 H90 119.7
C91 C90 H90 119.7
C90 C91 C92 120.0(16)
C90 C91 C93 120.0(16)
C92 C91 C93 120.0(15)
C91 C92 C87 121.0(15)
C91 C92 H92 119.5
C87 C92 H92 119.5
C94 C93 C91 112.6(16)
C94 C93 C95 113.4(16)
C91 C93 C95 109.6(15)
C94 C93 C96 104.4(16)
C91 C93 C96 108.2(14)
C95 C93 C96 108.3(16)
C93 C94 H94A 109.5
C93 C94 H94B 109.5
H94A C94 H94B 109.5
C93 C94 H94C 109.5
H94A C94 H94C 109.5
H94B C94 H94C 109.5
C93 C95 H95A 109.5
C93 C95 H95B 109.5
H95A C95 H95B 109.5
C93 C95 H95C 109.5
H95A C95 H95C 109.5
H95B C95 H95C 109.5
C93 C96 H96A 109.5
C93 C96 H96B 109.5
H96A C96 H96B 109.5
C93 C96 H96C 109.5
H96A C96 H96C 109.5
H96B C96 H96C 109.5
Pd4 C97 H97A 109.5
Pd4 C97 H97B 109.5
H97A C97 H97B 109.5
Pd4 C97 H97C 109.5
H97A C97 H97C 109.5
H97B C97 H97C 109.5
N4 C98 C99 125.5(18)
N4 C98 H98 117.2
C99 C98 H98 117.2
C100 C99 C98 119(2)
C100 C99 H99 120.6
C98 C99 H99 120.6
C99 C100 C101 120.9(19)
C99 C100 H100 119.5
C101 C100 H100 119.5
C100 C101 C102 115.3(18)
C100 C101 H101 122.3
C102 C101 H101 122.3
N4 C102 C101 125.3(19)
N4 C102 H102 117.3
C101 C102 H102 117.3
C108 C103 C104 119.4(14)
C108 C103 S8 115.5(12)
C104 C103 S8 125.0(11)
C105 C104 C103 117.4(14)
C105 C104 P4 117.9(12)
C103 C104 P4 124.5(11)
C104 C105 C106 121.9(15)
C104 C105 H105 119.0
C106 C105 H105 119.0
C107 C106 C105 118.2(14)
C107 C106 C109 120.4(13)
C105 C106 C109 121.3(14)
C108 C107 C106 121.0(15)
C108 C107 H107 119.5
C106 C107 H107 119.5
C107 C108 C103 122.0(15)
C107 C108 H108 119.0
C103 C108 H108 119.0
C112 C109 C110 109.0(12)
C112 C109 C111 107.8(13)
C110 C109 C111 108.5(12)
C112 C109 C106 112.9(12)
C110 C109 C106 110.2(12)
C111 C109 C106 108.3(12)
C109 C110 H11A 109.5
C109 C110 H11B 109.5
H11A C110 H11B 109.5
C109 C110 H11C 109.5
H11A C110 H11C 109.5
H11B C110 H11C 109.5
C109 C111 H11D 109.5
C109 C111 H11E 109.5
H11D C111 H11E 109.5
C109 C111 H11F 109.5
H11D C111 H11F 109.5
H11E C111 H11F 109.5
C109 C112 H11G 109.5
C109 C112 H11H 109.5
H11G C112 H11H 109.5
C109 C112 H11I 109.5
H11G C112 H11I 109.5
H11H C112 H11I 109.5
C118 C113 C114 117.2(18)
C118 C113 P4 119.1(15)
C114 C113 P4 123.4(15)
C115 C114 C113 118.8(19)
C115 C114 H114 120.6
C113 C114 H114 120.6
C114 C115 C116 120(2)
C114 C115 H115 119.8
C116 C115 H115 119.8
C117 C116 C115 122(2)
C117 C116 H116 118.8
C115 C116 H116 118.8
C118 C117 C116 117(2)
C118 C117 H117 121.6
C116 C117 H117 121.6
C117 C118 C113 124(2)
C117 C118 H118 117.8
C113 C118 H118 117.8
C120 C119 C124 116.4(14)
C120 C119 P4 122.8(11)
C124 C119 P4 120.8(11)
C119 C120 C121 118.3(13)
C119 C120 S7 123.6(12)
C121 C120 S7 118.2(11)
C122 C121 C120 121.4(15)
C122 C121 H121 119.3
C120 C121 H121 119.3
C123 C122 C121 122.0(17)
C123 C122 H122 119.0
C121 C122 H122 119.0
C124 C123 C122 117.5(16)
C124 C123 C125 124.4(17)
C122 C123 C125 118.0(18)
C123 C124 C119 124.4(16)
C123 C124 H124 117.8
C119 C124 H124 117.8
C128 C125 C126 107.9(17)
C128 C125 C123 110.7(16)
C126 C125 C123 110.9(17)
C128 C125 C127 109.8(18)
C126 C125 C127 107.5(17)
C123 C125 C127 110.0(16)
C125 C126 H12A 109.5
C125 C126 H12B 109.5
H12A C126 H12B 109.5
C125 C126 H12C 109.5
H12A C126 H12C 109.5
H12B C126 H12C 109.5
C125 C127 H12D 109.5
C125 C127 H12E 109.5
H12D C127 H12E 109.5
C125 C127 H12F 109.5
H12D C127 H12F 109.5
H12E C127 H12F 109.5
C125 C128 H12G 109.5
C125 C128 H12H 109.5
H12G C128 H12H 109.5
C125 C128 H12I 109.5
H12G C128 H12I 109.5
H12H C128 H12I 109.5

loop_
_geom_bond_atom_site_label_1
_geom_bond_atom_site_label_2
_geom_bond_distance
Pd1 C1 2.046(13)
Pd1 N1 2.092(13)
Pd1 O1 2.197(8)
Pd1 P1 2.206(4)
Pd2 C33 1.971(13)
Pd2 N2 2.113(14)
Pd2 O8 2.162(8)
Pd2 P2 2.213(5)
Pd3 C65 1.978(15)
Pd3 N3 2.114(12)
Pd3 O13 2.199(11)
Pd3 P3 2.210(4)
Pd4 C97 1.954(15)
Pd4 N4 2.086(13)
Pd4 P4 2.209(4)
Pd4 O21 2.489(13)
P1 C18 1.836(15)
P1 C7 1.853(15)
P1 C23 1.878(14)
P2 C56 1.812(14)
P2 C39 1.822(15)
P2 C45 1.839(16)
P3 C76 1.804(15)
P3 C77 1.836(14)
P3 C87 1.837(16)
P4 C113 1.820(18)
P4 C119 1.830(15)
P4 C104 1.843(15)
S1 O3 1.425(9)
S1 O2 1.470(9)
S1 O1 1.481(9)
S1 C13 1.759(14)
S2 O5 1.433(9)
S2 O4 1.441(9)
S2 O6 1.456(9)
S2 C28 1.827(15)
S3 O7 1.434(9)
S3 O9 1.456(9)
S3 O8 1.471(9)
S3 C55 1.781(15)
S4 O10 1.444(10)
S4 O11 1.449(9)
S4 O12 1.465(10)
S4 C46 1.747(14)
S5 O14 1.445(10)
S5 O15 1.457(10)
S5 O13 1.477(11)
S5 C88 1.795(16)
S6 O17 1.447(10)
S6 O16 1.448(10)
S6 O18 1.466(9)
S6 C78 1.770(13)
S7 O20 1.394(11)
S7 O21 1.440(11)
S7 O19 1.443(12)
S7 C120 1.771(14)
S8 O24 1.432(10)
S8 O23 1.435(10)
S8 O22 1.458(10)
S8 C103 1.790(15)
Li1 O22 1.90(2)
Li1 O11 1.91(2)
Li1 O4 1.94(3)
Li1 O2 1.95(2)
Li2 O17 1.88(3)
Li2 O9 1.93(2)
Li2 O10 1.95(3)
Li2 O6 1.95(2)
Li3 O5 1.91(3)
Li3 O18 1.93(2)
Li3 O24 1.94(3)
Li3 O15 1.94(3)
Li4 O12 1.87(3)
Li4 O19 1.94(3)
Li4 O16 1.94(3)
Li4 O23 1.98(2)
N1 C6 1.338(17)
N1 C2 1.339(18)
N2 C38 1.299(19)
N2 C34 1.353(19)
N3 C66 1.349(18)
N3 C70 1.382(19)
N4 C102 1.292(19)
N4 C98 1.33(2)
C1 H1A 0.9800
C1 H1B 0.9800
C1 H1C 0.9800
C2 C3 1.43(2)
C2 H2 0.9500
C3 C4 1.31(2)
C3 H3 0.9500
C4 C5 1.35(2)
C4 H4 0.9500
C5 C6 1.353(18)
C5 H5 0.9500
C6 H6 0.9500
C7 C8 1.371(19)
C7 C12 1.374(18)
C8 C9 1.41(2)
C8 H8 0.9500
C9 C10 1.36(2)
C9 H9 0.9500
C10 C11 1.36(2)
C10 H10 0.9500
C11 C12 1.371(19)
C11 H11 0.9500
C12 H12 0.9500
C13 C18 1.395(18)
C13 C14 1.397(18)
C14 C15 1.382(17)
C14 H14 0.9500
C15 C16 1.393(18)
C15 H15 0.9500
C16 C17 1.415(18)
C16 C19 1.521(19)
C17 C18 1.401(17)
C17 H17 0.9500
C19 C21 1.507(19)
C19 C22 1.51(2)
C19 C20 1.51(2)
C20 H20A 0.9800
C20 H20B 0.9800
C20 H20C 0.9800
C21 H21A 0.9800
C21 H21B 0.9800
C21 H21C 0.9800
C22 H22A 0.9800
C22 H22B 0.9800
C22 H22C 0.9800
C23 C28 1.371(17)
C23 C24 1.378(18)
C24 C25 1.399(19)
C24 H24 0.9500
C25 C26 1.401(19)
C25 C29 1.47(2)
C26 C27 1.376(18)
C26 H26 0.9500
C27 C28 1.330(17)
C27 H27 0.9500
C29 C30 1.44(2)
C29 C32 1.50(2)
C29 C31 1.53(2)
C30 H30A 0.9800
C30 H30B 0.9800
C30 H30C 0.9800
C31 H31A 0.9800
C31 H31B 0.9800
C31 H31C 0.9800
C32 H32A 0.9800
C32 H32B 0.9800
C32 H32C 0.9800
C33 H33A 0.9800
C33 H33B 0.9800
C33 H33C 0.9800
C34 C35 1.37(2)
C34 H34 0.9500
C35 C36 1.33(2)
C35 H35 0.9500
C36 C37 1.41(2)
C36 H36 0.9500
C37 C38 1.43(2)
C37 H37 0.9500
C38 H38 0.9500
C39 C40 1.368(19)
C39 C44 1.415(19)
C40 C41 1.399(19)
C40 H40 0.9500
C41 C42 1.37(2)
C41 H41 0.9500
C42 C43 1.41(2)
C42 H42 0.9500
C43 C44 1.404(19)
C43 H43 0.9500
C44 H44 0.9500
C45 C50 1.35(2)
C45 C46 1.430(19)
C46 C47 1.394(19)
C47 C48 1.34(2)
C47 H47 0.9500
C48 C49 1.37(2)
C48 H48 0.9500
C49 C50 1.40(2)
C49 C51 1.67(3)
C50 H50 0.9500
C51 C53 1.48(4)
C51 C52 1.49(4)
C51 C54 1.57(3)
C52 H52A 0.9800
C52 H52B 0.9800
C52 H52C 0.9800
C53 H53A 0.9800
C53 H53B 0.9800
C53 H53C 0.9800
C54 H54A 0.9800
C54 H54B 0.9800
C54 H54C 0.9800
C55 C56 1.387(17)
C55 C60 1.413(17)
C56 C57 1.387(18)
C57 C58 1.426(18)
C57 H57 0.9500
C58 C59 1.353(18)
C58 C61 1.49(2)
C59 C60 1.360(17)
C59 H59 0.9500
C60 H60 0.9500
C61 C63 1.469(15)
C61 C64 1.549(15)
C61 C62 1.578(15)
C62 H62A 0.9800
C62 H62B 0.9800
C62 H62C 0.9800
C63 H63A 0.9800
C63 H63B 0.9800
C63 H63C 0.9800
C64 H64A 0.9800
C64 H64B 0.9800
C64 H64C 0.9800
C65 H65A 0.9800
C65 H65B 0.9800
C65 H65C 0.9800
C66 C67 1.39(2)
C66 H66 0.9500
C67 C68 1.34(2)
C67 H67 0.9500
C68 C69 1.35(2)
C68 H68 0.9500
C69 C70 1.37(2)
C69 H69 0.9500
C70 H70 0.9500
C71 C72 1.38(2)
C71 C76 1.42(2)
C71 H71 0.9500
C72 C73 1.37(2)
C72 H72 0.9500
C73 C74 1.33(2)
C73 H73 0.9500
C74 C75 1.41(2)
C74 H74 0.9500
C75 C76 1.39(2)
C75 H75 0.9500
C77 C78 1.400(17)
C77 C82 1.411(17)
C78 C79 1.406(17)
C79 C80 1.376(16)
C79 H79 0.9500
C80 C81 1.375(17)
C80 H80 0.9500
C81 C82 1.391(17)
C81 C83 1.527(18)
C82 H82 0.9500
C83 C85 1.47(2)
C83 C86 1.512(18)
C83 C84 1.57(2)
C84 H84A 0.9800
C84 H84B 0.9800
C84 H84C 0.9800
C85 H85A 0.9800
C85 H85B 0.9800
C85 H85C 0.9800
C86 H86A 0.9800
C86 H86B 0.9800
C86 H86C 0.9800
C87 C92 1.401(19)
C87 C88 1.431(19)
C88 C89 1.42(2)
C89 C90 1.36(2)
C89 H89 0.9500
C90 C91 1.384(19)
C90 H90 0.9500
C91 C92 1.389(19)
C91 C93 1.52(2)
C92 H92 0.9500
C93 C94 1.50(2)
C93 C95 1.52(2)
C93 C96 1.56(2)
C94 H94A 0.9800
C94 H94B 0.9800
C94 H94C 0.9800
C95 H95A 0.9800
C95 H95B 0.9800
C95 H95C 0.9800
C96 H96A 0.9800
C96 H96B 0.9800
C96 H96C 0.9800
C97 H97A 0.9800
C97 H97B 0.9800
C97 H97C 0.9800
C98 C99 1.37(2)
C98 H98 0.9500
C99 C100 1.29(2)
C99 H99 0.9500
C100 C101 1.37(2)
C100 H100 0.9500
C101 C102 1.43(2)
C101 H101 0.9500
C102 H102 0.9500
C103 C108 1.358(18)
C103 C104 1.425(19)
C104 C105 1.385(19)
C105 C106 1.386(18)
C105 H105 0.9500
C106 C107 1.379(18)
C106 C109 1.563(19)
C107 C108 1.345(17)
C107 H107 0.9500
C108 H108 0.9500
C109 C112 1.511(19)
C109 C110 1.516(18)
C109 C111 1.532(18)
C110 H11A 0.9800
C110 H11B 0.9800
C110 H11C 0.9800
C111 H11D 0.9800
C111 H11E 0.9800
C111 H11F 0.9800
C112 H11G 0.9800
C112 H11H 0.9800
C112 H11I 0.9800
C113 C118 1.41(2)
C113 C114 1.44(2)
C114 C115 1.40(2)
C114 H114 0.9500
C115 C116 1.40(2)
C115 H115 0.9500
C116 C117 1.38(2)
C116 H116 0.9500
C117 C118 1.38(2)
C117 H117 0.9500
C118 H118 0.9500
C119 C120 1.381(18)
C119 C124 1.450(19)
C120 C121 1.416(19)
C121 C122 1.373(19)
C121 H121 0.9500
C122 C123 1.35(2)
C122 H122 0.9500
C123 C124 1.34(2)
C123 C125 1.51(2)
C124 H124 0.9500
C125 C128 1.51(2)
C125 C126 1.51(2)
C125 C127 1.54(2)
C126 H12A 0.9800
C126 H12B 0.9800
C126 H12C 0.9800
C127 H12D 0.9800
C127 H12E 0.9800
C127 H12F 0.9800
C128 H12G 0.9800
C128 H12H 0.9800
C128 H12I 0.9800

loop_
_geom_torsion_atom_site_label_1
_geom_torsion_atom_site_label_2
_geom_torsion_atom_site_label_3
_geom_torsion_atom_site_label_4
_geom_torsion
O3 S1 O1 Pd1 -167.7(5)
O2 S1 O1 Pd1 -37.9(7)
C13 S1 O1 Pd1 77.0(6)
O3 S1 O2 Li1 -132.5(13)
O1 S1 O2 Li1 99.1(13)
C13 S1 O2 Li1 -16.8(15)
O5 S2 O4 Li1 -56.7(14)
O6 S2 O4 Li1 73.5(14)
C28 S2 O4 Li1 -171.1(13)
O4 S2 O5 Li3 67.7(18)
O6 S2 O5 Li3 -62.3(19)
C28 S2 O5 Li3 -175.6(17)
O5 S2 O6 Li2 59.9(15)
O4 S2 O6 Li2 -69.8(14)
C28 S2 O6 Li2 172.9(13)
O7 S3 O8 Pd2 -167.9(5)
O9 S3 O8 Pd2 -39.7(8)
C55 S3 O8 Pd2 74.1(7)
O7 S3 O9 Li2 -135.3(13)
O8 S3 O9 Li2 97.3(14)
C55 S3 O9 Li2 -17.1(14)
O11 S4 O10 Li2 74.5(14)
O12 S4 O10 Li2 -57.3(14)
C46 S4 O10 Li2 -171.9(13)
O10 S4 O11 Li1 -64.8(17)
O12 S4 O11 Li1 67.0(17)
C46 S4 O11 Li1 -180.0(16)
O10 S4 O12 Li4 80.5(17)
O11 S4 O12 Li4 -51.6(18)
C46 S4 O12 Li4 -164.0(16)
O19 Li4 O12 S4 159.0(11)
O16 Li4 O12 S4 -73.4(19)
O23 Li4 O12 S4 47(2)
O14 S5 O13 Pd3 168.4(6)
O15 S5 O13 Pd3 37.7(7)
C88 S5 O13 Pd3 -76.6(7)
O14 S5 O15 Li3 137.0(14)
O13 S5 O15 Li3 -94.2(15)
C88 S5 O15 Li3 21.7(16)
O17 S6 O16 Li4 -47.2(15)
O18 S6 O16 Li4 83.5(14)
C78 S6 O16 Li4 -161.1(13)
O16 S6 O17 Li2 76(2)
O18 S6 O17 Li2 -55(2)
C78 S6 O17 Li2 -170(2)
O9 Li2 O17 S6 168.0(14)
O10 Li2 O17 S6 -74(2)
O6 Li2 O17 S6 49(3)
O17 S6 O18 Li3 63.2(16)
O16 S6 O18 Li3 -67.5(16)
C78 S6 O18 Li3 177.6(15)
O20 S7 O19 Li4 110.7(18)
O21 S7 O19 Li4 -122.1(18)
C120 S7 O19 Li4 -7(2)
O20 S7 O21 Pd4 156.5(6)
O19 S7 O21 Pd4 30.9(7)
C120 S7 O21 Pd4 -82.7(7)
O24 S8 O22 Li1 78.0(18)
O23 S8 O22 Li1 -52.8(18)
C103 S8 O22 Li1 -169.6(17)
O24 S8 O23 Li4 -60.3(16)
O22 S8 O23 Li4 68.9(15)
C103 S8 O23 Li4 -175.3(14)
O23 S8 O24 Li3 77.8(16)
O22 S8 O24 Li3 -52.1(16)
C103 S8 O24 Li3 -165.4(15)
C6 N1 C2 C3 1(2)
Pd1 N1 C2 C3 -177.7(11)
N1 C2 C3 C4 -2(3)
C2 C3 C4 C5 3(3)
C3 C4 C5 C6 -2(2)
C2 N1 C6 C5 0(2)
Pd1 N1 C6 C5 178.4(10)
C4 C5 C6 N1 1(2)
C18 P1 C7 C8 -151.6(13)
C23 P1 C7 C8 100.5(13)
Pd1 P1 C7 C8 -29.6(14)
C18 P1 C7 C12 29.1(15)
C23 P1 C7 C12 -78.8(14)
Pd1 P1 C7 C12 151.1(12)
C12 C7 C8 C9 -2(3)
P1 C7 C8 C9 178.8(14)
C7 C8 C9 C10 -3(3)
C8 C9 C10 C11 7(3)
C9 C10 C11 C12 -5(3)
C10 C11 C12 C7 -1(3)
C8 C7 C12 C11 4(2)
P1 C7 C12 C11 -176.9(12)
O3 S1 C13 C18 -157.9(11)
O2 S1 C13 C18 80.0(13)
O1 S1 C13 C18 -38.2(13)
O3 S1 C13 C14 29.0(12)
O2 S1 C13 C14 -93.1(11)
O1 S1 C13 C14 148.7(10)
C18 C13 C14 C15 -0.6(19)
S1 C13 C14 C15 173.0(10)
C13 C14 C15 C16 0(2)
C14 C15 C16 C17 -1.2(19)
C14 C15 C16 C19 -177.2(13)
C15 C16 C17 C18 3.5(19)
C19 C16 C17 C18 179.4(13)
C14 C13 C18 C17 2.7(19)
S1 C13 C18 C17 -170.3(10)
C14 C13 C18 P1 -174.7(9)
S1 C13 C18 P1 12.3(17)
C16 C17 C18 C13 -4(2)
C16 C17 C18 P1 173.2(10)
C7 P1 C18 C13 91.8(12)
C23 P1 C18 C13 -160.6(11)
Pd1 P1 C18 C13 -23.5(12)
C7 P1 C18 C17 -85.7(11)
C23 P1 C18 C17 22.0(12)
Pd1 P1 C18 C17 159.0(9)
C15 C16 C19 C21 -71.9(18)
C17 C16 C19 C21 112.4(15)
C15 C16 C19 C22 48.4(18)
C17 C16 C19 C22 -127.2(15)
C15 C16 C19 C20 168.0(13)
C17 C16 C19 C20 -8(2)
C18 P1 C23 C28 69.7(13)
C7 P1 C23 C28 174.5(12)
Pd1 P1 C23 C28 -64.5(13)
C18 P1 C23 C24 -113.3(11)
C7 P1 C23 C24 -8.6(12)
Pd1 P1 C23 C24 112.5(10)
C28 C23 C24 C25 0(2)
P1 C23 C24 C25 -176.9(11)
C23 C24 C25 C26 -1(2)
C23 C24 C25 C29 -176.5(15)
C24 C25 C26 C27 2(2)
C29 C25 C26 C27 177.6(16)
C25 C26 C27 C28 -3(2)
C26 C27 C28 C23 3(2)
C26 C27 C28 S2 -177.3(12)
C24 C23 C28 C27 -1(2)
P1 C23 C28 C27 175.7(11)
C24 C23 C28 S2 178.5(10)
P1 C23 C28 S2 -4.5(18)
O5 S2 C28 C27 67.1(12)
O4 S2 C28 C27 -173.1(10)
O6 S2 C28 C27 -52.4(12)
O5 S2 C28 C23 -112.7(12)
O4 S2 C28 C23 7.0(13)
O6 S2 C28 C23 127.8(12)
C24 C25 C29 C30 -16(3)
C26 C25 C29 C30 168.7(18)
C24 C25 C29 C32 -136.0(18)
C26 C25 C29 C32 48(2)
C24 C25 C29 C31 113.3(18)
C26 C25 C29 C31 -62(2)
C38 N2 C34 C35 1(2)
Pd2 N2 C34 C35 -177.1(11)
N2 C34 C35 C36 -3(3)
C34 C35 C36 C37 3(3)
C35 C36 C37 C38 -1(3)
C34 N2 C38 C37 0(2)
Pd2 N2 C38 C37 178.5(11)
C36 C37 C38 N2 0(2)
C56 P2 C39 C40 24.4(16)
C45 P2 C39 C40 -87.2(15)
Pd2 P2 C39 C40 146.0(13)
C56 P2 C39 C44 -151.7(12)
C45 P2 C39 C44 96.7(13)
Pd2 P2 C39 C44 -30.1(13)
C44 C39 C40 C41 2(2)
P2 C39 C40 C41 -174.1(12)
C39 C40 C41 C42 0(2)
C40 C41 C42 C43 -1(2)
C41 C42 C43 C44 1(2)
C42 C43 C44 C39 1(2)
C40 C39 C44 C43 -2(2)
P2 C39 C44 C43 174.3(11)
C56 P2 C45 C50 -123.9(15)
C39 P2 C45 C50 -18.8(17)
Pd2 P2 C45 C50 102.3(15)
C56 P2 C45 C46 67.8(15)
C39 P2 C45 C46 172.9(13)
Pd2 P2 C45 C46 -65.9(14)
C50 C45 C46 C47 4(3)
P2 C45 C46 C47 171.7(12)
C50 C45 C46 S4 -177.6(16)
P2 C45 C46 S4 -10(2)
O10 S4 C46 C47 -165.0(12)
O11 S4 C46 C47 -44.5(14)
O12 S4 C46 C47 74.7(13)
O10 S4 C46 C45 16.4(15)
O11 S4 C46 C45 136.9(13)
O12 S4 C46 C45 -103.9(14)
C45 C46 C47 C48 -6(3)
S4 C46 C47 C48 174.8(17)
C46 C47 C48 C49 5(4)
C47 C48 C49 C50 -1(4)
C47 C48 C49 C51 -161(3)
C46 C45 C50 C49 0(3)
P2 C45 C50 C49 -169(2)
C48 C49 C50 C45 -2(4)
C51 C49 C50 C45 160(2)
C48 C49 C51 C53 -95(3)
C50 C49 C51 C53 104(3)
C48 C49 C51 C52 156(3)
C50 C49 C51 C52 -6(4)
C48 C49 C51 C54 25(5)
C50 C49 C51 C54 -137(3)
O7 S3 C55 C56 -163.6(11)
O9 S3 C55 C56 74.5(13)
O8 S3 C55 C56 -42.9(13)
O7 S3 C55 C60 24.3(11)
O9 S3 C55 C60 -97.6(10)
O8 S3 C55 C60 145.0(9)
C60 C55 C56 C57 3.3(18)
S3 C55 C56 C57 -168.7(10)
C60 C55 C56 P2 -166.3(9)
S3 C55 C56 P2 21.7(17)
C39 P2 C56 C55 88.7(12)
C45 P2 C56 C55 -162.7(11)
Pd2 P2 C56 C55 -27.9(12)
C39 P2 C56 C57 -80.8(12)
C45 P2 C56 C57 27.7(12)
Pd2 P2 C56 C57 162.5(9)
C55 C56 C57 C58 -2(2)
P2 C56 C57 C58 168.2(10)
C56 C57 C58 C59 -1(2)
C56 C57 C58 C61 177.4(13)
C57 C58 C59 C60 3(2)
C61 C58 C59 C60 -176.0(13)
C58 C59 C60 C55 -1(2)
C56 C55 C60 C59 -2.0(19)
S3 C55 C60 C59 170.7(10)
C59 C58 C61 C63 122.8(17)
C57 C58 C61 C63 -56(2)
C59 C58 C61 C64 -105.3(16)
C57 C58 C61 C64 76.1(17)
C59 C58 C61 C62 11(2)
C57 C58 C61 C62 -167.3(13)
C70 N3 C66 C67 2(3)
Pd3 N3 C66 C67 -178.1(14)
N3 C66 C67 C68 -1(3)
C66 C67 C68 C69 1(3)
C67 C68 C69 C70 -1(3)
C68 C69 C70 N3 3(3)
C66 N3 C70 C69 -3(3)
Pd3 N3 C70 C69 177.1(13)
C76 C71 C72 C73 1(2)
C71 C72 C73 C74 0(3)
C72 C73 C74 C75 -1(3)
C73 C74 C75 C76 0(3)
C74 C75 C76 C71 1(2)
C74 C75 C76 P3 -173.4(11)
C72 C71 C76 C75 -1(2)
C72 C71 C76 P3 173.1(12)
C77 P3 C76 C75 91.8(14)
C87 P3 C76 C75 -14.7(14)
Pd3 P3 C76 C75 -137.3(12)
C77 P3 C76 C71 -82.3(12)
C87 P3 C76 C71 171.2(11)
Pd3 P3 C76 C71 48.5(11)
C76 P3 C77 C78 179.2(14)
C87 P3 C77 C78 -75.1(14)
Pd3 P3 C77 C78 61.0(15)
C76 P3 C77 C82 1.7(13)
C87 P3 C77 C82 107.4(12)
Pd3 P3 C77 C82 -116.5(10)
C82 C77 C78 C79 1(2)
P3 C77 C78 C79 -176.4(11)
C82 C77 C78 S6 -177.9(11)
P3 C77 C78 S6 5(2)
O17 S6 C78 C77 119.2(13)
O16 S6 C78 C77 -121.6(13)
O18 S6 C78 C77 -0.7(15)
O17 S6 C78 C79 -59.8(13)
O16 S6 C78 C79 59.4(12)
O18 S6 C78 C79 -179.7(11)
C77 C78 C79 C80 -3(2)
S6 C78 C79 C80 176.4(11)
C78 C79 C80 C81 4(2)
C79 C80 C81 C82 -4(2)
C79 C80 C81 C83 179.5(14)
C80 C81 C82 C77 2(2)
C83 C81 C82 C77 179.3(14)
C78 C77 C82 C81 -1(2)
P3 C77 C82 C81 176.9(12)
C80 C81 C83 C85 117.7(17)
C82 C81 C83 C85 -59.3(18)
C80 C81 C83 C86 -5(2)
C82 C81 C83 C86 177.9(13)
C80 C81 C83 C84 -122.5(16)
C82 C81 C83 C84 60.5(18)
C76 P3 C87 C92 85.7(12)
C77 P3 C87 C92 -19.1(13)
Pd3 P3 C87 C92 -159.3(10)
C76 P3 C87 C88 -99.7(12)
C77 P3 C87 C88 155.5(11)
Pd3 P3 C87 C88 15.3(13)
C92 C87 C88 C89 -6(2)
P3 C87 C88 C89 179.6(11)
C92 C87 C88 S5 170.1(11)
P3 C87 C88 S5 -4.5(18)
O14 S5 C88 C89 -29.9(13)
O15 S5 C88 C89 92.0(12)
O13 S5 C88 C89 -149.0(11)
O14 S5 C88 C87 154.2(12)
O15 S5 C88 C87 -83.9(13)
O13 S5 C88 C87 35.1(14)
C87 C88 C89 C90 1(2)
S5 C88 C89 C90 -175.7(12)
C88 C89 C90 C91 4(2)
C89 C90 C91 C92 -4(2)
C89 C90 C91 C93 175.3(15)
C90 C91 C92 C87 -2(2)
C93 C91 C92 C87 179.2(14)
C88 C87 C92 C91 7(2)
P3 C87 C92 C91 -178.7(11)
C90 C91 C93 C94 -176.0(16)
C92 C91 C93 C94 3(2)
C90 C91 C93 C95 57(2)
C92 C91 C93 C95 -124.3(17)
C90 C91 C93 C96 -61(2)
C92 C91 C93 C96 117.7(17)
C102 N4 C98 C99 -1(3)
Pd4 N4 C98 C99 179.6(15)
N4 C98 C99 C100 3(3)
C98 C99 C100 C101 -6(3)
C99 C100 C101 C102 6(3)
C98 N4 C102 C101 1(3)
Pd4 N4 C102 C101 -179.4(14)
C100 C101 C102 N4 -3(3)
O24 S8 C103 C108 54.1(12)
O23 S8 C103 C108 176.0(10)
O22 S8 C103 C108 -63.4(12)
O24 S8 C103 C104 -130.0(13)
O23 S8 C103 C104 -8.2(14)
O22 S8 C103 C104 112.4(13)
C108 C103 C104 C105 -1(2)
S8 C103 C104 C105 -177.0(11)
C108 C103 C104 P4 -175.8(11)
S8 C103 C104 P4 8(2)
C113 P4 C104 C105 6.0(14)
C119 P4 C104 C105 112.6(13)
Pd4 P4 C104 C105 -114.8(12)
C113 P4 C104 C103 -179.6(13)
C119 P4 C104 C103 -72.9(14)
Pd4 P4 C104 C103 59.7(14)
C103 C104 C105 C106 2(2)
P4 C104 C105 C106 177.4(11)
C104 C105 C106 C107 -3(2)
C104 C105 C106 C109 178.8(13)
C105 C106 C107 C108 3(2)
C109 C106 C107 C108 -179.1(12)
C106 C107 C108 C103 -2(2)
C104 C103 C108 C107 1(2)
S8 C103 C108 C107 177.2(11)
C107 C106 C109 C112 173.5(13)
C105 C106 C109 C112 -8.6(19)
C107 C106 C109 C110 51.3(18)
C105 C106 C109 C110 -130.8(15)
C107 C106 C109 C111 -67.2(17)
C105 C106 C109 C111 110.7(16)
C119 P4 C113 C118 159.4(13)
C104 P4 C113 C118 -92.1(13)
Pd4 P4 C113 C118 35.1(14)
C119 P4 C113 C114 -25.7(15)
C104 P4 C113 C114 82.9(15)
Pd4 P4 C113 C114 -149.9(12)
C118 C113 C114 C115 -3(2)
P4 C113 C114 C115 -178.2(12)
C113 C114 C115 C116 1(3)
C114 C115 C116 C117 2(3)
C115 C116 C117 C118 -3(3)
C116 C117 C118 C113 1(3)
C114 C113 C118 C117 2(3)
P4 C113 C118 C117 177.4(14)
C113 P4 C119 C120 -94.1(14)
C104 P4 C119 C120 158.8(13)
Pd4 P4 C119 C120 24.9(16)
C113 P4 C119 C124 82.5(14)
C104 P4 C119 C124 -24.6(14)
Pd4 P4 C119 C124 -158.4(11)
C124 C119 C120 C121 -4(2)
P4 C119 C120 C121 172.6(12)
C124 C119 C120 S7 176.8(12)
P4 C119 C120 S7 -6(2)
O20 S7 C120 C119 167.7(14)
O21 S7 C120 C119 43.2(16)
O19 S7 C120 C119 -72.8(15)
O20 S7 C120 C121 -11.3(15)
O21 S7 C120 C121 -135.8(13)
O19 S7 C120 C121 108.2(14)
C119 C120 C121 C122 2(2)
S7 C120 C121 C122 -178.9(13)
C120 C121 C122 C123 2(3)
C121 C122 C123 C124 -3(3)
C121 C122 C123 C125 174.5(16)
C122 C123 C124 C119 0(3)
C125 C123 C124 C119 -176.7(16)
C120 C119 C124 C123 3(2)
P4 C119 C124 C123 -173.7(13)
C124 C123 C125 C128 -115(2)
C122 C123 C125 C128 68(2)
C124 C123 C125 C126 5(3)
C122 C123 C125 C126 -172.5(17)
C124 C123 C125 C127 124(2)
C122 C123 C125 C127 -54(2)
